data_4127199
loop_
_publ_author_name
'Anguera, Gonzalo'
'Cha, Won-Young'
'Moore, Matthew D.'
'Lee, Juhoon'
'Guo, Shenyi'
'Lynch, Vincent M.'
'Kim, Dongho'
'Sessler, Jonathan L.'

_publ_section_title
;
 Hexadecaphyrin-(1.0.0.0.1.1.0.1.1.0.0.0.1.1.0.1): A Dual Site Ligand That
 Supports Thermal Conformational Changes.
;
_journal_name_full 'Journal of the American Chemical Society'
_journal_paper_doi 10.1021/jacs.7b13024
_journal_year 2018
_chemical_formula_moiety 'C124 H108 N16 O8 4-, 2 Zn 2+'
_chemical_formula_sum 'C124 H108 N16 O8 Zn2'
_chemical_formula_weight 2081.00
_space_group_crystal_system monoclinic
_space_group_IT_number 14
_space_group_name_Hall '-P 2yn'
_space_group_name_H-M_alt 'P 1 21/n 1'
_symmetry_space_group_name_Hall '-P 2yn'
_symmetry_space_group_name_H-M 'P 1 21/n 1'
_atom_sites_solution_hydrogens geom
_audit_creation_method SHELXL-2016/6
_cell_angle_alpha 90
_cell_angle_beta 104.0430(10)
_cell_angle_gamma 90
_cell_formula_units_Z 8
_cell_length_a 27.1244(4)
_cell_length_b 23.7924(3)
_cell_length_c 33.4789(6)
_cell_measurement_reflns_used 38219
_cell_measurement_temperature 100(2)
_cell_measurement_theta_max 72.8
_cell_measurement_theta_min 2.43
_cell_volume 20960.0(6)
_computing_cell_refinement 'CrysAlisPro V 1.171.38.43f, Agilent Technologies'
_computing_data_collection 'CrysAlisPro V 1.171.38.43f, Agilent Technologies'
_computing_data_reduction 'CrysAlisPro V 1.171.38.43f, Agilent Technologies'
_computing_molecular_graphics 'XP SHELXTL/PC, Siemens Analytical'
_computing_publication_material 'Shelxl-2016/6, Sheldrick, G. M.'
_computing_structure_refinement 'Shelxl-2016/6, Sheldrick, G. M.'
_computing_structure_solution
;

Sheldrick, G. M. (2015). Acta Cryst. A71, 3-8. SHELXT.  An Integrated Space Group 
and Crystal Structure Determination Program.  

;
_diffrn_ambient_temperature 100(2)
_diffrn_measured_fraction_theta_full 0.996
_diffrn_measured_fraction_theta_max 0.992
_diffrn_measurement_device_type 'Agilent SuperNova with Atlas S2 CCD'
_diffrn_measurement_method \w-scans
_diffrn_radiation_type CuK\a
_diffrn_radiation_wavelength 1.54184
_diffrn_reflns_av_R_equivalents 0.0384
_diffrn_reflns_av_unetI/netI 0.0377
_diffrn_reflns_Laue_measured_fraction_full 0.996
_diffrn_reflns_Laue_measured_fraction_max 0.992
_diffrn_reflns_limit_h_max 32
_diffrn_reflns_limit_h_min -32
_diffrn_reflns_limit_k_max 28
_diffrn_reflns_limit_k_min -28
_diffrn_reflns_limit_l_max 27
_diffrn_reflns_limit_l_min -40
_diffrn_reflns_number 93650
_diffrn_reflns_point_group_measured_fraction_full 0.996
_diffrn_reflns_point_group_measured_fraction_max 0.992
_diffrn_reflns_theta_full 67.684
_diffrn_reflns_theta_max 68.457
_diffrn_reflns_theta_min 2.302
_diffrn_source 'sealed microfocus tube'
_exptl_absorpt_coefficient_mu 1.107
_exptl_absorpt_correction_T_max 1.00
_exptl_absorpt_correction_T_min 0.654
_exptl_absorpt_correction_type 'Numerical and multi-scan'
_exptl_absorpt_process_details
;
CrysAlisPro 1.171.38.43f (Rigaku Oxford Diffraction, 2015)
Empirical absorption correction using spherical harmonics,
 implemented in SCALE3 ABSPACK scaling algorithm.
;
_exptl_crystal_colour black
_exptl_crystal_density_diffrn 1.319
_exptl_crystal_description prism
_exptl_crystal_F_000 8704
_exptl_crystal_size_max 0.380
_exptl_crystal_size_mid 0.240
_exptl_crystal_size_min 0.190
_refine_diff_density_max 4.966
_refine_diff_density_min -1.740
_refine_diff_density_rms 0.158
_refine_ls_extinction_method none
_refine_ls_goodness_of_fit_ref 1.250
_refine_ls_hydrogen_treatment constr
_refine_ls_matrix_type full
_refine_ls_number_parameters 2725
_refine_ls_number_reflns 38253
_refine_ls_number_restraints 4776
_refine_ls_restrained_S_all 1.190
_refine_ls_R_factor_all 0.1057
_refine_ls_R_factor_gt 0.0940
_refine_ls_shift/su_max 0.002
_refine_ls_shift/su_mean 0.000
_refine_ls_structure_factor_coef Fsqd
_refine_ls_weighting_details 'w=1/[\s^2^(Fo^2^)+(0.1350P)^2^+31.8235P] where P=(Fo^2^+2Fc^2^)/3'
_refine_ls_weighting_scheme calc
_refine_ls_wR_factor_gt 0.2423
_refine_ls_wR_factor_ref 0.2576
_reflns_Friedel_coverage 0.000
_reflns_number_gt 32566
_reflns_number_total 38253
_reflns_threshold_expression 'I > 2\s(I)'
_cod_data_source_file ja7b13024_si_003.cif
_cod_data_source_block 5_2Zn
_cod_database_code 4127199
_shelx_shelxl_version_number 2016/6
_shelx_space_group_comment
;
The symmetry employed for this shelxl refinement is uniquely defined
by the following loop, which should always be used as a source of
symmetry information in preference to the above space-group names.
They are only intended as comments.
;
_shelx_estimated_absorpt_t_min 0.678
_shelx_estimated_absorpt_t_max 0.817

loop_
_space_group_symop_operation_xyz
'x, y, z'
'-x+1/2, y+1/2, -z+1/2'
'-x, -y, -z'
'x-1/2, -y-1/2, z-1/2'

loop_
_atom_site_label
_atom_site_type_symbol
_atom_site_fract_x
_atom_site_fract_y
_atom_site_fract_z
_atom_site_U_iso_or_equiv
_atom_site_adp_type
_atom_site_occupancy
_atom_site_site_symmetry_order
_atom_site_calc_flag
_atom_site_refinement_flags_posn
_atom_site_refinement_flags_adp
C1 C 0.28289(12) 0.39063(15) 0.60195(10) 0.0176(7) Uani 1 1 d . U
C2 C 0.33319(14) 0.36783(17) 0.61585(11) 0.0243(7) Uani 1 1 d . U
C3 C 0.32705(15) 0.30910(17) 0.61371(12) 0.0276(8) Uani 1 1 d . U
C4 C 0.27450(14) 0.29952(15) 0.60159(11) 0.0213(7) Uani 1 1 d . U
C5 C 0.24318(15) 0.25000(16) 0.59149(11) 0.0241(7) Uani 1 1 d . U
C6 C 0.25440(18) 0.19130(17) 0.58672(13) 0.0364(10) Uani 1 1 d . U
H6 H 0.286843 0.173779 0.593200 0.044 Uiso 1 1 calc R U
C7 C 0.20846(19) 0.16642(18) 0.57092(14) 0.0361(10) Uani 1 1 d . U
H7 H 0.202970 0.127623 0.564718 0.043 Uiso 1 1 calc R U
C8 C 0.16980(16) 0.20902(16) 0.56527(12) 0.0278(8) Uani 1 1 d . U
C9 C 0.11883(17) 0.20676(16) 0.54683(13) 0.0312(9) Uani 1 1 d . U
H9 H 0.105190 0.171108 0.537190 0.037 Uiso 1 1 calc R U
C10 C 0.08447(15) 0.25307(17) 0.54081(13) 0.0294(8) Uani 1 1 d . U
C11 C 0.03132(17) 0.25076(19) 0.52275(14) 0.0361(10) Uani 1 1 d . U
H11 H 0.012374 0.218338 0.511780 0.043 Uiso 1 1 calc R U
C12 C 0.01262(16) 0.30369(19) 0.52413(14) 0.0347(9) Uani 1 1 d . U
H12 H -0.021674 0.315348 0.514242 0.042 Uiso 1 1 calc R U
C13 C 0.05463(15) 0.33805(17) 0.54329(12) 0.0262(8) Uani 1 1 d . U
C14 C 0.05337(14) 0.39425(17) 0.55476(12) 0.0248(7) Uani 1 1 d . U
H14 H 0.023341 0.414270 0.542111 0.030 Uiso 1 1 calc R U
C15 C 0.09034(13) 0.42494(16) 0.58233(11) 0.0216(7) Uani 1 1 d . U
C16 C 0.08505(15) 0.48171(17) 0.59559(12) 0.0272(8) Uani 1 1 d . U
C17 C 0.12690(15) 0.49321(17) 0.62655(12) 0.0262(8) Uani 1 1 d . U
C18 C 0.15755(14) 0.44295(15) 0.63157(10) 0.0200(7) Uani 1 1 d . U
C19 C 0.20373(14) 0.43331(15) 0.66385(11) 0.0211(7) Uani 1 1 d . U
C20 C 0.22052(14) 0.38027(15) 0.68517(11) 0.0222(7) Uani 1 1 d . U
C21 C 0.26483(15) 0.39216(16) 0.71274(11) 0.0245(7) Uani 1 1 d . U
C22 C 0.27341(15) 0.45238(16) 0.70893(12) 0.0242(7) Uani 1 1 d . U
C23 C 0.31086(15) 0.48392(17) 0.73387(12) 0.0263(8) Uani 1 1 d . U
H23 H 0.336632 0.463857 0.752778 0.032 Uiso 1 1 calc R U
C24 C 0.31519(15) 0.54361(17) 0.73442(12) 0.0274(8) Uani 1 1 d . U
C25 C 0.28757(16) 0.58615(17) 0.70937(13) 0.0309(9) Uani 1 1 d . U
H25 H 0.260670 0.580521 0.685586 0.037 Uiso 1 1 calc R U
C26 C 0.30638(17) 0.63734(18) 0.72539(13) 0.0338(9) Uani 1 1 d . U
H26 H 0.294993 0.673177 0.714401 0.041 Uiso 1 1 calc R U
C27 C 0.34543(16) 0.62722(17) 0.76089(13) 0.0308(8) Uani 1 1 d . U
C28 C 0.37246(17) 0.66656(17) 0.79018(14) 0.0347(9) Uani 1 1 d . U
H28 H 0.365882 0.705281 0.784278 0.042 Uiso 1 1 calc R U
C29 C 0.40714(16) 0.65359(16) 0.82615(13) 0.0295(8) Uani 1 1 d . U
C30 C 0.43227(16) 0.69127(17) 0.85917(14) 0.0325(9) Uani 1 1 d . U
H30 H 0.427797 0.730813 0.860015 0.039 Uiso 1 1 calc R U
C31 C 0.46311(15) 0.65960(16) 0.88837(13) 0.0273(8) Uani 1 1 d . U
H31 H 0.484445 0.672103 0.913662 0.033 Uiso 1 1 calc R U
C32 C 0.45671(14) 0.60233(15) 0.87285(12) 0.0229(7) Uani 1 1 d . U
C33 C 0.48034(14) 0.55185(15) 0.89261(12) 0.0228(7) Uani 1 1 d . U
C34 C 0.51897(13) 0.54087(15) 0.92740(11) 0.0201(7) Uani 1 1 d . U
C35 C 0.52302(13) 0.48081(14) 0.93151(11) 0.0196(7) Uani 1 1 d . U
C36 C 0.48494(13) 0.45759(15) 0.89875(11) 0.0211(7) Uani 1 1 d . U
C37 C 0.46531(14) 0.40122(15) 0.88894(11) 0.0223(7) Uani 1 1 d . U
C38 C 0.41422(14) 0.38265(16) 0.87222(12) 0.0252(8) Uani 1 1 d . U
C39 C 0.41504(15) 0.32346(17) 0.87654(12) 0.0263(8) Uani 1 1 d . U
C40 C 0.46575(15) 0.30893(16) 0.89392(12) 0.0249(8) Uani 1 1 d . U
C41 C 0.49245(16) 0.25762(16) 0.90731(12) 0.0286(8) Uani 1 1 d . U
C42 C 0.47701(17) 0.19975(17) 0.91051(13) 0.0326(9) Uani 1 1 d . U
H42 H 0.443701 0.184638 0.901845 0.039 Uiso 1 1 calc R U
C43 C 0.52042(19) 0.17174(17) 0.92858(13) 0.0360(10) Uani 1 1 d . U
H43 H 0.522919 0.132816 0.935103 0.043 Uiso 1 1 calc R U
C44 C 0.56202(18) 0.21123(16) 0.93616(13) 0.0329(9) Uani 1 1 d . U
C45 C 0.61243(18) 0.20481(17) 0.95573(13) 0.0338(9) Uani 1 1 d . U
H45 H 0.623146 0.168437 0.965968 0.041 Uiso 1 1 calc R U
C46 C 0.64985(17) 0.24756(17) 0.96201(12) 0.0311(8) Uani 1 1 d . U
C47 C 0.70247(17) 0.2401(2) 0.98123(13) 0.0365(10) Uani 1 1 d . U
H47 H 0.718542 0.206248 0.992493 0.044 Uiso 1 1 calc R U
C48 C 0.72531(17) 0.2913(2) 0.98032(13) 0.0359(9) Uani 1 1 d . U
H48 H 0.760155 0.299808 0.991445 0.043 Uiso 1 1 calc R U
C49 C 0.68675(15) 0.32958(18) 0.95940(12) 0.0276(8) Uani 1 1 d . U
C50 C 0.69305(14) 0.38496(18) 0.94679(11) 0.0264(8) Uani 1 1 d . U
H50 H 0.723503 0.403311 0.960666 0.032 Uiso 1 1 calc R U
C51 C 0.66037(14) 0.41600(18) 0.91670(11) 0.0254(8) Uani 1 1 d . U
C52 C 0.67240(15) 0.4688(2) 0.90070(13) 0.0312(8) Uani 1 1 d . U
C53 C 0.63384(16) 0.4807(2) 0.86677(13) 0.0344(9) Uani 1 1 d . U
C54 C 0.59815(15) 0.43473(17) 0.86274(12) 0.0277(8) Uani 1 1 d . U
C55 C 0.55292(16) 0.42602(17) 0.82967(12) 0.0284(8) Uani 1 1 d . U
C56 C 0.52751(17) 0.37226(18) 0.81428(13) 0.0314(8) Uani 1 1 d . U
C57 C 0.48680(18) 0.38626(18) 0.78408(14) 0.0363(10) Uani 1 1 d . U
C58 C 0.48928(17) 0.44696(17) 0.77922(13) 0.0320(9) Uani 1 1 d . U
C59 C 0.45858(16) 0.47735(17) 0.74844(13) 0.0312(9) Uani 1 1 d . U
H59 H 0.432481 0.457124 0.729975 0.037 Uiso 1 1 calc R U
C60 C 0.46133(15) 0.53580(17) 0.74098(12) 0.0261(8) Uani 1 1 d . U
C61 C 0.49156(15) 0.57889(17) 0.76350(12) 0.0274(8) Uani 1 1 d . U
H61 H 0.516750 0.574622 0.788557 0.033 Uiso 1 1 calc R U
C62 C 0.47768(15) 0.62826(17) 0.74234(13) 0.0296(8) Uani 1 1 d . U
H62 H 0.491844 0.664284 0.750215 0.036 Uiso 1 1 calc R U
C63 C 0.43882(15) 0.61622(17) 0.70695(12) 0.0267(8) Uani 1 1 d . U
C64 C 0.40978(15) 0.65412(16) 0.67802(12) 0.0254(8) Uani 1 1 d . U
H64 H 0.420402 0.692283 0.680037 0.030 Uiso 1 1 calc R U
C65 C 0.36775(14) 0.64109(16) 0.64734(12) 0.0241(7) Uani 1 1 d . U
C66 C 0.33399(14) 0.68042(16) 0.62110(12) 0.0250(8) Uani 1 1 d . U
H66 H 0.337698 0.720104 0.620631 0.030 Uiso 1 1 calc R U
C67 C 0.29613(14) 0.64955(16) 0.59740(11) 0.0231(7) Uani 1 1 d . U
H67 H 0.267859 0.663168 0.577075 0.028 Uiso 1 1 calc R U
C68 C 0.30739(13) 0.59140(16) 0.60927(11) 0.0211(7) Uani 1 1 d . U
C69 C 0.27902(13) 0.54166(15) 0.59325(11) 0.0202(7) Uani 1 1 d . U
C70 C 0.23607(13) 0.53179(15) 0.56157(11) 0.0193(7) Uani 1 1 d . U
C71 C 0.22855(13) 0.47252(15) 0.55927(11) 0.0188(7) Uani 1 1 d . U
C72 C 0.26789(13) 0.44808(15) 0.59084(11) 0.0184(7) Uani 1 1 d . U
C73 C 0.36653(17) 0.26499(19) 0.62088(14) 0.0354(9) Uani 1 1 d . U
C74 C 0.4014(2) 0.2618(3) 0.59589(19) 0.0633(15) Uani 1 1 d . U
H74 H 0.400548 0.289176 0.575066 0.076 Uiso 1 1 calc R U
C75 C 0.4367(3) 0.2190(3) 0.6017(2) 0.0777(18) Uani 1 1 d . U
H75 H 0.459761 0.216578 0.584429 0.093 Uiso 1 1 calc R U
C76 C 0.4387(2) 0.1792(3) 0.6327(2) 0.0622(15) Uani 1 1 d . U
H76 H 0.463286 0.149922 0.636653 0.075 Uiso 1 1 calc R U
C77 C 0.4052(2) 0.1824(2) 0.65738(16) 0.0433(11) Uani 1 1 d . U
H77 H 0.406651 0.155538 0.678646 0.052 Uiso 1 1 calc R U
C78 C 0.36909(18) 0.22514(19) 0.65112(14) 0.0367(9) Uani 1 1 d . U
H78 H 0.345699 0.226850 0.668108 0.044 Uiso 1 1 calc R U
C79 C 0.04084(18) 0.5198(2) 0.57776(14) 0.0407(11) Uani 1 1 d . U
H79A H 0.039410 0.550117 0.597677 0.049 Uiso 1 1 calc R U
H79B H 0.008869 0.497986 0.573287 0.049 Uiso 1 1 calc R U
C80 C 0.0450(2) 0.5458(2) 0.53705(17) 0.0493(13) Uani 1 1 d . U
H80A H 0.046377 0.515869 0.517231 0.074 Uiso 1 1 calc R U
H80B H 0.075977 0.568546 0.541551 0.074 Uiso 1 1 calc R U
H80C H 0.015323 0.569658 0.526224 0.074 Uiso 1 1 calc R U
C81 C 0.13783(18) 0.54578(18) 0.65218(13) 0.0343(9) Uani 1 1 d . U
H81A H 0.114768 0.576057 0.638544 0.041 Uiso 1 1 calc R U
H81B H 0.173144 0.557949 0.653705 0.041 Uiso 1 1 calc R U
C82 C 0.1312(2) 0.5375(2) 0.69552(15) 0.0477(12) Uani 1 1 d . U
H82A H 0.096095 0.526097 0.694227 0.072 Uiso 1 1 calc R U
H82B H 0.138569 0.572800 0.710874 0.072 Uiso 1 1 calc R U
H82C H 0.154534 0.508218 0.709428 0.072 Uiso 1 1 calc R U
C83 C 0.18972(16) 0.32731(17) 0.68214(13) 0.0303(9) Uani 1 1 d . U
H83A H 0.210001 0.297991 0.699775 0.036 Uiso 1 1 calc R U
H83B H 0.181568 0.313598 0.653362 0.036 Uiso 1 1 calc R U
C84 C 0.1401(2) 0.3372(2) 0.69563(16) 0.0446(11) Uani 1 1 d . U
H84A H 0.119916 0.366008 0.678084 0.067 Uiso 1 1 calc R U
H84B H 0.148165 0.349735 0.724360 0.067 Uiso 1 1 calc R U
H84C H 0.120741 0.302055 0.693042 0.067 Uiso 1 1 calc R U
C85 C 0.29791(17) 0.35210(17) 0.74217(13) 0.0305(9) Uani 1 1 d . U
H85A H 0.325363 0.373523 0.760876 0.037 Uiso 1 1 calc R U
H85B H 0.277327 0.333763 0.759168 0.037 Uiso 1 1 calc R U
C86 C 0.3210(2) 0.3081(2) 0.72092(16) 0.0483(12) Uani 1 1 d . U
H86A H 0.294026 0.287043 0.702024 0.072 Uiso 1 1 calc R U
H86B H 0.341080 0.282301 0.741372 0.072 Uiso 1 1 calc R U
H86C H 0.343071 0.325811 0.705344 0.072 Uiso 1 1 calc R U
C87 C 0.55018(13) 0.58581(15) 0.95198(11) 0.0203(7) Uani 1 1 d . U
C88 C 0.58492(15) 0.61518(17) 0.93549(12) 0.0284(8) Uani 1 1 d . U
H88 H 0.589695 0.604757 0.909295 0.034 Uiso 1 1 calc R U
C89 C 0.61272(17) 0.65949(18) 0.95675(14) 0.0347(9) Uani 1 1 d . U
H89 H 0.635827 0.679675 0.944869 0.042 Uiso 1 1 calc R U
C90 C 0.60672(16) 0.67421(17) 0.99521(14) 0.0326(9) Uani 1 1 d . U
H90 H 0.626406 0.703876 1.010097 0.039 Uiso 1 1 calc R U
C91 C 0.57214(15) 0.64584(17) 1.01208(13) 0.0305(8) Uani 1 1 d . U
H91 H 0.567583 0.656488 1.038301 0.037 Uiso 1 1 calc R U
C92 C 0.54404(14) 0.60172(16) 0.99063(12) 0.0257(8) Uani 1 1 d . U
H92 H 0.520441 0.582203 1.002383 0.031 Uiso 1 1 calc R U
C93 C 0.55698(13) 0.45129(15) 0.96565(11) 0.0198(7) Uani 1 1 d . U
C94 C 0.61041(15) 0.46102(17) 1.03286(12) 0.0290(9) Uani 1 1 d . U
H94A H 0.638525 0.442126 1.024049 0.035 Uiso 1 1 calc R U
H94B H 0.593239 0.433031 1.046710 0.035 Uiso 1 1 calc R U
C95 C 0.63044(17) 0.5083(2) 1.06143(14) 0.0379(11) Uani 1 1 d . U
H95A H 0.648653 0.534817 1.047793 0.057 Uiso 1 1 calc R U
H95B H 0.653712 0.493498 1.086296 0.057 Uiso 1 1 calc R U
H95C H 0.602109 0.527635 1.068985 0.057 Uiso 1 1 calc R U
C96 C 0.37020(14) 0.41727(16) 0.85158(12) 0.0257(8) Uani 1 1 d . U
C97 C 0.28043(15) 0.42419(18) 0.83321(14) 0.0332(9) Uani 1 1 d . U
H97A H 0.280934 0.433003 0.804416 0.040 Uiso 1 1 calc R U
H97B H 0.277444 0.459791 0.847752 0.040 Uiso 1 1 calc R U
C98 C 0.23648(17) 0.3855(2) 0.83430(18) 0.0483(12) Uani 1 1 d . U
H98A H 0.204433 0.403948 0.820831 0.072 Uiso 1 1 calc R U
H98B H 0.236565 0.377098 0.862967 0.072 Uiso 1 1 calc R U
H98C H 0.239961 0.350534 0.819800 0.072 Uiso 1 1 calc R U
C99 C 0.37244(16) 0.28274(17) 0.86751(12) 0.0296(8) Uani 1 1 d . U
C100 C 0.33554(16) 0.28323(18) 0.88983(13) 0.0324(9) Uani 1 1 d . U
H100 H 0.336714 0.311327 0.910198 0.039 Uiso 1 1 calc R U
C101 C 0.29711(17) 0.2437(2) 0.88304(14) 0.0382(10) Uani 1 1 d . U
H101 H 0.272126 0.244657 0.898603 0.046 Uiso 1 1 calc R U
C102 C 0.29525(19) 0.2026(2) 0.85338(15) 0.0421(10) Uani 1 1 d . U
H102 H 0.269139 0.175091 0.848837 0.051 Uiso 1 1 calc R U
C103 C 0.3307(2) 0.2016(2) 0.83065(15) 0.0439(11) Uani 1 1 d . U
H103 H 0.329048 0.173321 0.810319 0.053 Uiso 1 1 calc R U
C104 C 0.36970(18) 0.24178(19) 0.83699(14) 0.0380(10) Uani 1 1 d . U
H104 H 0.393974 0.241230 0.820755 0.046 Uiso 1 1 calc R U
C105 C 0.71845(16) 0.5035(2) 0.91807(14) 0.0393(10) Uani 1 1 d . U
H10A H 0.728345 0.523780 0.895370 0.047 Uiso 1 1 calc R U
H10B H 0.746898 0.478456 0.931184 0.047 Uiso 1 1 calc R U
C106 C 0.7097(2) 0.5463(2) 0.9499(2) 0.0584(15) Uani 1 1 d . U
H10C H 0.684044 0.573625 0.936364 0.088 Uiso 1 1 calc R U
H10D H 0.741636 0.565796 0.962003 0.088 Uiso 1 1 calc R U
H10E H 0.697878 0.526672 0.971539 0.088 Uiso 1 1 calc R U
C107 C 0.6328(2) 0.5294(3) 0.83728(17) 0.0572(15) Uani 1 1 d . U
H10F H 0.652025 0.561402 0.852391 0.069 Uiso 1 1 calc R U
H10G H 0.597271 0.541617 0.826176 0.069 Uiso 1 1 calc R U
C108 C 0.6559(4) 0.5130(4) 0.8018(2) 0.105(3) Uani 1 1 d . U
H10H H 0.635989 0.482516 0.786016 0.158 Uiso 1 1 calc R U
H10I H 0.691006 0.500354 0.812779 0.158 Uiso 1 1 calc R U
H10J H 0.655700 0.545584 0.783890 0.158 Uiso 1 1 calc R U
C109 C 0.54554(18) 0.31330(19) 0.82602(14) 0.0387(10) Uani 1 1 d . U
H10K H 0.552436 0.309027 0.856284 0.046 Uiso 1 1 calc R U
H10L H 0.518457 0.286336 0.813334 0.046 Uiso 1 1 calc R U
C110 C 0.5924(2) 0.3001(3) 0.8123(2) 0.0585(14) Uani 1 1 d . U
H11A H 0.583580 0.293084 0.782552 0.088 Uiso 1 1 calc R U
H11B H 0.608556 0.266494 0.826737 0.088 Uiso 1 1 calc R U
H11C H 0.615996 0.331851 0.818535 0.088 Uiso 1 1 calc R U
C111 C 0.4470(2) 0.3472(2) 0.75875(18) 0.0571(15) Uani 1 1 d . U
H11D H 0.433469 0.323180 0.777740 0.069 Uiso 1 1 calc R U
H11E H 0.418512 0.370230 0.742854 0.069 Uiso 1 1 calc R U
C112 C 0.4656(3) 0.3107(3) 0.7299(2) 0.082(2) Uani 1 1 d . U
H11F H 0.436535 0.295122 0.709552 0.122 Uiso 1 1 calc R U
H11G H 0.485774 0.280009 0.745152 0.122 Uiso 1 1 calc R U
H11H H 0.486693 0.332805 0.715725 0.122 Uiso 1 1 calc R U
C113 C 0.20550(13) 0.57712(15) 0.53673(11) 0.0217(7) Uani 1 1 d . U
C114 C 0.17375(15) 0.61092(19) 0.55442(13) 0.0321(9) Uani 1 1 d . U
H114 H 0.171198 0.603622 0.581744 0.039 Uiso 1 1 calc R U
C115 C 0.14619(17) 0.65477(19) 0.53231(14) 0.0354(9) Uani 1 1 d . U
H115 H 0.125168 0.677467 0.544670 0.042 Uiso 1 1 calc R U
C116 C 0.14921(16) 0.66562(17) 0.49222(14) 0.0320(9) Uani 1 1 d . U
H116 H 0.129305 0.694690 0.476756 0.038 Uiso 1 1 calc R U
C117 C 0.18134(15) 0.63386(16) 0.47496(12) 0.0267(8) Uani 1 1 d . U
H117 H 0.184131 0.641642 0.447767 0.032 Uiso 1 1 calc R U
C118 C 0.20976(15) 0.59031(16) 0.49746(12) 0.0244(7) Uani 1 1 d . U
H118 H 0.232406 0.569377 0.485572 0.029 Uiso 1 1 calc R U
C119 C 0.19114(13) 0.44342(15) 0.52715(11) 0.0185(7) Uani 1 1 d . U
C120 C 0.13741(18) 0.45186(19) 0.45990(13) 0.0389(11) Uani 1 1 d . U
H12A H 0.107566 0.438364 0.469273 0.047 Uiso 1 1 calc R U
H12B H 0.151993 0.419826 0.447773 0.047 Uiso 1 1 calc R U
C121 C 0.1222(2) 0.4978(2) 0.42892(17) 0.0628(19) Uani 1 1 d . U
H12C H 0.098339 0.482979 0.404390 0.094 Uiso 1 1 calc R U
H12D H 0.152468 0.512367 0.421258 0.094 Uiso 1 1 calc R U
H12E H 0.105948 0.528171 0.440782 0.094 Uiso 1 1 calc R U
C122 C 0.38062(14) 0.39808(19) 0.63178(13) 0.0311(8) Uani 1 1 d . U
C123 C 0.47045(17) 0.3942(3) 0.6418(2) 0.0625(16) Uani 1 1 d . U
H12F H 0.474838 0.405761 0.670825 0.075 Uiso 1 1 calc R U
H12G H 0.474866 0.427670 0.625354 0.075 Uiso 1 1 calc R U
C124 C 0.5088(2) 0.3486(4) 0.6382(2) 0.083(2) Uani 1 1 d . U
H12H H 0.502698 0.336205 0.609481 0.125 Uiso 1 1 calc R U
H12I H 0.504946 0.316537 0.655601 0.125 Uiso 1 1 calc R U
H12J H 0.543348 0.363626 0.647211 0.125 Uiso 1 1 calc R U
C125 C 0.52496(13) 0.88085(15) 0.60617(12) 0.0225(7) Uani 1 1 d . U
C126 C 0.57277(14) 0.85716(16) 0.62636(12) 0.0238(7) Uani 1 1 d . U
C127 C 0.56468(13) 0.79848(16) 0.62900(11) 0.0219(7) Uani 1 1 d . U
C128 C 0.51322(14) 0.79071(15) 0.60963(11) 0.0216(7) Uani 1 1 d . U
C129 C 0.48302(14) 0.74137(15) 0.59723(11) 0.0198(7) Uani 1 1 d . U
C130 C 0.49470(15) 0.68201(16) 0.59550(12) 0.0257(8) Uani 1 1 d . U
H130 H 0.526061 0.663999 0.607477 0.031 Uiso 1 1 calc R U
C131 C 0.45136(16) 0.65749(16) 0.57314(12) 0.0260(8) Uani 1 1 d . U
H131 H 0.446952 0.618763 0.566301 0.031 Uiso 1 1 calc R U
C132 C 0.41328(14) 0.70091(15) 0.56167(11) 0.0217(7) Uani 1 1 d . U
C133 C 0.36494(14) 0.69869(15) 0.53728(11) 0.0227(7) Uani 1 1 d . U
H133 H 0.353547 0.663792 0.524554 0.027 Uiso 1 1 calc R U
C134 C 0.33060(14) 0.74446(16) 0.52955(11) 0.0223(7) Uani 1 1 d . U
C135 C 0.27850(15) 0.74159(17) 0.50774(12) 0.0277(8) Uani 1 1 d . U
H135 H 0.261401 0.709732 0.493795 0.033 Uiso 1 1 calc R U
C136 C 0.25779(14) 0.79345(17) 0.51070(13) 0.0282(8) Uani 1 1 d . U
H136 H 0.223674 0.804539 0.499088 0.034 Uiso 1 1 calc R U
C137 C 0.29750(14) 0.82777(16) 0.53470(11) 0.0208(7) Uani 1 1 d . U
C138 C 0.29321(13) 0.88214(16) 0.54984(11) 0.0220(7) Uani 1 1 d . U
H138 H 0.262685 0.901618 0.537679 0.026 Uiso 1 1 calc R U
C139 C 0.32759(14) 0.91099(16) 0.58011(11) 0.0209(7) Uani 1 1 d . U
C140 C 0.31916(14) 0.96545(16) 0.59598(11) 0.0225(7) Uani 1 1 d . U
C141 C 0.36069(15) 0.97737(16) 0.62746(12) 0.0252(8) Uani 1 1 d . U
C142 C 0.39347(14) 0.92898(15) 0.63052(12) 0.0227(7) Uani 1 1 d . U
C143 C 0.44091(14) 0.92041(15) 0.66182(11) 0.0236(7) Uani 1 1 d . U
C144 C 0.45968(15) 0.86715(15) 0.68244(11) 0.0236(7) Uani 1 1 d . U
C145 C 0.50380(15) 0.88081(16) 0.70985(11) 0.0248(8) Uani 1 1 d . U
C146 C 0.51066(15) 0.94153(16) 0.70581(12) 0.0263(8) Uani 1 1 d . U
C147 C 0.54885(15) 0.97388(16) 0.72937(11) 0.0251(8) Uani 1 1 d . U
H147 H 0.575275 0.954298 0.747988 0.030 Uiso 1 1 calc R U
C148 C 0.55311(15) 1.03319(16) 0.72891(11) 0.0243(7) Uani 1 1 d . U
C149 C 0.52359(15) 1.07497(17) 0.70416(12) 0.0277(8) Uani 1 1 d . U
H149 H 0.494522 1.068848 0.682196 0.033 Uiso 1 1 calc R U
C150 C 0.54492(15) 1.12674(17) 0.71788(12) 0.0285(8) Uani 1 1 d . U
H150 H 0.532843 1.162420 0.707000 0.034 Uiso 1 1 calc R U
C151 C 0.58737(15) 1.11705(16) 0.75056(12) 0.0257(8) Uani 1 1 d . U
C152 C 0.61961(15) 1.15697(16) 0.77510(14) 0.0304(9) Uani 1 1 d . U
H152 H 0.613624 1.195276 0.767449 0.036 Uiso 1 1 calc R U
C153 C 0.65839(15) 1.14636(16) 0.80857(14) 0.0303(8) Uani 1 1 d . U
C154 C 0.68939(16) 1.18727(17) 0.83520(16) 0.0397(11) Uani 1 1 d . U
H154 H 0.687092 1.226974 0.832361 0.048 Uiso 1 1 calc R U
C155 C 0.72243(16) 1.15830(17) 0.86508(15) 0.0372(10) Uani 1 1 d . U
H155 H 0.747614 1.173434 0.887280 0.045 Uiso 1 1 calc R U
C156 C 0.71120(14) 1.09927(16) 0.85597(13) 0.0280(8) Uani 1 1 d . U
C157 C 0.73621(14) 1.05036(15) 0.87748(12) 0.0241(7) Uani 1 1 d . U
C158 C 0.77425(13) 1.04202(15) 0.91306(12) 0.0225(7) Uani 1 1 d . U
C159 C 0.77961(13) 0.98251(15) 0.91892(11) 0.0208(7) Uani 1 1 d . U
C160 C 0.74345(13) 0.95697(15) 0.88629(11) 0.0207(7) Uani 1 1 d . U
C161 C 0.72657(13) 0.89879(15) 0.87702(11) 0.0197(7) Uani 1 1 d . U
C162 C 0.67618(14) 0.87806(15) 0.86125(11) 0.0221(7) Uani 1 1 d . U
C163 C 0.67954(15) 0.81876(16) 0.86453(11) 0.0235(7) Uani 1 1 d . U
C164 C 0.73081(14) 0.80647(15) 0.88100(11) 0.0224(7) Uani 1 1 d . U
C165 C 0.75854(15) 0.75625(16) 0.89568(11) 0.0243(7) Uani 1 1 d . U
C166 C 0.74500(17) 0.69783(16) 0.89893(12) 0.0306(9) Uani 1 1 d . U
H166 H 0.712721 0.681076 0.888126 0.037 Uiso 1 1 calc R U
C167 C 0.78756(18) 0.67198(17) 0.92043(13) 0.0331(9) Uani 1 1 d . U
H167 H 0.790687 0.633263 0.927547 0.040 Uiso 1 1 calc R U
C168 C 0.82739(17) 0.71347(16) 0.93069(12) 0.0277(8) Uani 1 1 d . U
C169 C 0.87590(16) 0.70985(16) 0.95451(12) 0.0277(8) Uani 1 1 d . U
H169 H 0.886730 0.674370 0.966482 0.033 Uiso 1 1 calc R U
C170 C 0.91165(16) 0.75483(16) 0.96293(11) 0.0260(8) Uani 1 1 d . U
C171 C 0.96299(16) 0.75055(18) 0.98625(12) 0.0304(8) Uani 1 1 d . U
H171 H 0.979273 0.717791 0.999416 0.037 Uiso 1 1 calc R U
C172 C 0.98450(16) 0.80299(18) 0.98608(12) 0.0290(8) Uani 1 1 d . U
H172 H 1.018121 0.813817 0.999596 0.035 Uiso 1 1 calc R U
C173 C 0.94606(15) 0.83764(16) 0.96150(11) 0.0244(7) Uani 1 1 d . U
C174 C 0.95149(14) 0.89283(16) 0.94799(11) 0.0224(7) Uani 1 1 d . U
H174 H 0.980191 0.913091 0.963062 0.027 Uiso 1 1 calc R U
C175 C 0.91993(14) 0.92134(16) 0.91526(11) 0.0218(7) Uani 1 1 d . U
C176 C 0.93085(13) 0.97431(16) 0.89908(11) 0.0213(7) Uani 1 1 d . U
C177 C 0.89545(14) 0.98246(15) 0.86236(12) 0.0227(7) Uani 1 1 d . U
C178 C 0.86252(13) 0.93385(15) 0.85744(11) 0.0211(7) Uani 1 1 d . U
C179 C 0.82014(14) 0.92132(15) 0.82270(11) 0.0217(7) Uani 1 1 d . U
C180 C 0.80232(15) 0.86541(16) 0.80652(12) 0.0246(7) Uani 1 1 d . U
C181 C 0.76062(15) 0.87520(16) 0.77537(12) 0.0261(8) Uani 1 1 d . U
C182 C 0.75517(14) 0.93671(16) 0.77204(12) 0.0245(7) Uani 1 1 d . U
C183 C 0.72007(14) 0.96590(16) 0.74273(12) 0.0254(8) Uani 1 1 d . U
H183 H 0.694529 0.944363 0.724753 0.030 Uiso 1 1 calc R U
C184 C 0.71835(14) 1.02501(16) 0.73677(12) 0.0253(8) Uani 1 1 d . U
C185 C 0.74803(15) 1.06881(16) 0.75784(12) 0.0277(8) Uani 1 1 d . U
H185 H 0.774915 1.065004 0.781873 0.033 Uiso 1 1 calc R U
C186 C 0.73148(15) 1.11875(17) 0.73766(13) 0.0294(8) Uani 1 1 d . U
H186 H 0.745311 1.155069 0.744931 0.035 Uiso 1 1 calc R U
C187 C 0.69057(14) 1.10562(16) 0.70455(12) 0.0250(8) Uani 1 1 d . U
C188 C 0.65932(14) 1.14366(16) 0.67644(12) 0.0246(7) Uani 1 1 d . U
H188 H 0.669632 1.181926 0.678164 0.029 Uiso 1 1 calc R U
C189 C 0.61613(14) 1.13074(15) 0.64733(12) 0.0222(7) Uani 1 1 d . U
C190 C 0.58218(15) 1.16984(16) 0.62144(12) 0.0270(8) Uani 1 1 d . U
H190 H 0.586183 1.209465 0.620734 0.032 Uiso 1 1 calc R U
C191 C 0.54355(15) 1.13936(16) 0.59835(12) 0.0252(8) Uani 1 1 d . U
H191 H 0.515238 1.153055 0.578108 0.030 Uiso 1 1 calc R U
C192 C 0.55438(14) 1.08112(16) 0.61098(12) 0.0231(7) Uani 1 1 d . U
C193 C 0.52468(14) 1.03214(15) 0.59537(12) 0.0228(7) Uani 1 1 d . U
C194 C 0.48071(14) 1.02337(16) 0.56495(12) 0.0242(8) Uani 1 1 d . U
C195 C 0.47203(14) 0.96425(16) 0.56321(12) 0.0249(8) Uani 1 1 d . U
C196 C 0.51141(14) 0.93844(16) 0.59360(12) 0.0236(7) Uani 1 1 d . U
C197 C 0.62198(14) 0.88630(17) 0.63846(12) 0.0262(8) Uani 1 1 d . U
C198 C 0.70950(16) 0.8831(2) 0.63771(16) 0.0392(10) Uani 1 1 d . U
H19A H 0.719028 0.898396 0.666050 0.047 Uiso 1 1 calc R U
H19B H 0.708846 0.914386 0.618081 0.047 Uiso 1 1 calc R U
C199 C 0.74677(19) 0.8391(3) 0.63221(19) 0.0546(14) Uani 1 1 d . U
H19C H 0.736155 0.823329 0.604401 0.082 Uiso 1 1 calc R U
H19D H 0.747996 0.809160 0.652521 0.082 Uiso 1 1 calc R U
H19E H 0.780538 0.856039 0.636097 0.082 Uiso 1 1 calc R U
C200 C 0.59502(14) 0.75312(16) 0.65381(12) 0.0256(8) Uani 1 1 d . U
C201 C 0.57165(15) 0.72326(16) 0.68061(12) 0.0260(8) Uani 1 1 d . U
H201 H 0.537937 0.732918 0.681448 0.031 Uiso 1 1 calc R U
C202 C 0.59596(16) 0.68049(17) 0.70567(13) 0.0306(8) Uani 1 1 d . U
H202 H 0.579046 0.661052 0.723265 0.037 Uiso 1 1 calc R U
C203 C 0.64540(17) 0.66610(17) 0.70494(14) 0.0343(9) Uani 1 1 d . U
H203 H 0.663000 0.637537 0.722603 0.041 Uiso 1 1 calc R U
C204 C 0.66860(16) 0.69385(18) 0.67822(15) 0.0358(9) Uani 1 1 d . U
H204 H 0.702112 0.683506 0.677240 0.043 Uiso 1 1 calc R U
C205 C 0.64395(16) 0.73672(18) 0.65263(14) 0.0322(9) Uani 1 1 d . U
H205 H 0.660613 0.754853 0.634285 0.039 Uiso 1 1 calc R U
C206 C 0.27249(16) 1.00046(19) 0.58073(13) 0.0342(9) Uani 1 1 d . U
H20A H 0.268164 1.025895 0.603034 0.041 Uiso 1 1 calc R U
H20B H 0.242408 0.975523 0.573599 0.041 Uiso 1 1 calc R U
C207 C 0.2751(2) 1.0352(2) 0.54334(18) 0.0544(14) Uani 1 1 d . U
H20C H 0.282209 1.010492 0.521991 0.082 Uiso 1 1 calc R U
H20D H 0.302137 1.063213 0.551124 0.082 Uiso 1 1 calc R U
H20E H 0.242466 1.054204 0.532731 0.082 Uiso 1 1 calc R U
C208 C 0.36955(18) 1.02800(17) 0.65460(13) 0.0344(10) Uani 1 1 d . U
H20F H 0.343821 1.056851 0.642820 0.041 Uiso 1 1 calc R U
H20G H 0.403415 1.043751 0.654893 0.041 Uiso 1 1 calc R U
C209 C 0.3670(2) 1.0161(2) 0.69804(15) 0.0542(14) Uani 1 1 d . U
H20H H 0.331701 1.008420 0.698725 0.081 Uiso 1 1 calc R U
H20I H 0.379470 1.048784 0.715360 0.081 Uiso 1 1 calc R U
H20J H 0.388098 0.983322 0.708413 0.081 Uiso 1 1 calc R U
C210 C 0.43253(14) 0.81152(16) 0.67706(11) 0.0228(7) Uani 1 1 d . U
H21A H 0.456809 0.781364 0.688965 0.027 Uiso 1 1 calc R U
H21B H 0.419504 0.803684 0.647320 0.027 Uiso 1 1 calc R U
C211 C 0.38854(18) 0.8112(2) 0.69784(17) 0.0435(11) Uani 1 1 d . U
H21C H 0.363170 0.839029 0.684652 0.065 Uiso 1 1 calc R U
H21D H 0.401134 0.820488 0.727058 0.065 Uiso 1 1 calc R U
H21E H 0.372954 0.773765 0.695215 0.065 Uiso 1 1 calc R U
C212 C 0.53932(17) 0.84314(16) 0.73994(13) 0.0316(9) Uani 1 1 d . U
H21F H 0.567068 0.866346 0.756656 0.038 Uiso 1 1 calc R U
H21G H 0.554821 0.815843 0.724289 0.038 Uiso 1 1 calc R U
C213 C 0.5140(2) 0.8110(2) 0.76874(16) 0.0571(15) Uani 1 1 d . U
H21H H 0.492357 0.781382 0.753329 0.086 Uiso 1 1 calc R U
H21I H 0.493273 0.836798 0.780591 0.086 Uiso 1 1 calc R U
H21J H 0.540154 0.793979 0.790894 0.086 Uiso 1 1 calc R U
C214 C 0.80257(14) 1.08901(15) 0.93784(12) 0.0248(8) Uani 1 1 d . U
C215 C 0.83870(15) 1.11895(17) 0.92285(13) 0.0291(8) Uani 1 1 d . U
H215 H 0.846069 1.108186 0.897588 0.035 Uiso 1 1 calc R U
C216 C 0.86380(16) 1.16434(18) 0.94480(15) 0.0370(10) Uani 1 1 d . U
H216 H 0.888056 1.184691 0.934318 0.044 Uiso 1 1 calc R U
C217 C 0.85374(16) 1.18029(18) 0.98200(15) 0.0367(10) Uani 1 1 d . U
H217 H 0.871296 1.211138 0.997047 0.044 Uiso 1 1 calc R U
C218 C 0.81796(17) 1.15088(18) 0.99695(15) 0.0359(9) Uani 1 1 d . U
H218 H 0.810844 1.161567 1.022316 0.043 Uiso 1 1 calc R U
C219 C 0.79259(15) 1.10599(17) 0.97498(14) 0.0302(8) Uani 1 1 d . U
H219 H 0.767885 1.086313 0.985366 0.036 Uiso 1 1 calc R U
C220 C 0.81333(13) 0.95498(15) 0.95443(11) 0.0209(7) Uani 1 1 d . U
C221 C 0.86597(15) 0.96941(16) 1.02144(12) 0.0259(8) Uani 1 1 d . U
H22A H 0.895211 0.950428 1.014367 0.031 Uiso 1 1 calc R U
H22B H 0.848187 0.941935 1.035197 0.031 Uiso 1 1 calc R U
C222 C 0.88372(15) 1.01864(18) 1.04909(13) 0.0315(9) Uani 1 1 d . U
H22C H 0.903754 1.043850 1.036061 0.047 Uiso 1 1 calc R U
H22D H 0.904777 1.005328 1.075440 0.047 Uiso 1 1 calc R U
H22E H 0.854227 1.038940 1.053847 0.047 Uiso 1 1 calc R U
C223 C 0.63100(14) 0.91265(16) 0.84291(11) 0.0232(7) Uani 1 1 d . U
C224 C 0.54265(16) 0.92680(19) 0.83713(15) 0.0363(9) Uani 1 1 d . U
H22F H 0.530587 0.922245 0.806932 0.044 Uiso 1 1 calc R U
H22G H 0.549138 0.967173 0.843425 0.044 Uiso 1 1 calc R U
C225 C 0.5039(2) 0.9042(3) 0.8587(2) 0.0597(15) Uani 1 1 d . U
H22H H 0.497202 0.864524 0.851447 0.090 Uiso 1 1 calc R U
H22I H 0.472232 0.925666 0.849959 0.090 Uiso 1 1 calc R U
H22J H 0.516979 0.907726 0.888513 0.090 Uiso 1 1 calc R U
C226 C 0.63857(15) 0.77629(16) 0.85457(12) 0.0278(8) Uani 1 1 d . U
C227 C 0.59926(16) 0.77657(18) 0.87569(13) 0.0329(9) Uani 1 1 d . U
H227 H 0.597975 0.805535 0.894935 0.039 Uiso 1 1 calc R U
C228 C 0.56263(19) 0.7347(2) 0.86837(14) 0.0406(10) Uani 1 1 d . U
H228 H 0.536474 0.735017 0.882794 0.049 Uiso 1 1 calc R U
C229 C 0.5639(2) 0.6925(2) 0.84022(14) 0.0434(11) Uani 1 1 d . U
H229 H 0.538248 0.664371 0.834936 0.052 Uiso 1 1 calc R U
C230 C 0.6024(2) 0.69126(19) 0.81980(14) 0.0425(11) Uani 1 1 d . U
H230 H 0.603495 0.661868 0.800836 0.051 Uiso 1 1 calc R U
C231 C 0.63974(18) 0.73301(18) 0.82688(13) 0.0355(9) Uani 1 1 d . U
H231 H 0.666101 0.731829 0.812690 0.043 Uiso 1 1 calc R U
C232 C 0.97331(14) 1.01300(17) 0.91874(12) 0.0267(8) Uani 1 1 d . U
H23A H 0.979229 1.040032 0.897905 0.032 Uiso 1 1 calc R U
H23B H 1.004802 0.990835 0.928624 0.032 Uiso 1 1 calc R U
C233 C 0.96179(17) 1.04545(19) 0.95493(14) 0.0353(10) Uani 1 1 d . U
H23C H 0.930020 1.066449 0.945467 0.053 Uiso 1 1 calc R U
H23D H 0.989612 1.071686 0.965975 0.053 Uiso 1 1 calc R U
H23E H 0.958380 1.018962 0.976521 0.053 Uiso 1 1 calc R U
C234 C 0.89450(16) 1.02887(17) 0.83204(13) 0.0305(9) Uani 1 1 d . U
H23F H 0.904743 1.064461 0.847088 0.037 Uiso 1 1 calc R U
H23G H 0.859393 1.033588 0.815041 0.037 Uiso 1 1 calc R U
C235 C 0.9302(2) 1.0170(2) 0.80378(17) 0.0549(14) Uani 1 1 d . U
H23H H 0.930053 1.049231 0.785497 0.082 Uiso 1 1 calc R U
H23I H 0.918613 0.983410 0.787256 0.082 Uiso 1 1 calc R U
H23J H 0.964786 1.010882 0.820556 0.082 Uiso 1 1 calc R U
C236 C 0.82899(16) 0.80991(16) 0.81751(12) 0.0273(8) Uani 1 1 d . U
H23K H 0.850364 0.811766 0.846009 0.033 Uiso 1 1 calc R U
H23L H 0.803364 0.779972 0.816456 0.033 Uiso 1 1 calc R U
C237 C 0.86182(19) 0.7953(2) 0.78861(15) 0.0415(10) Uani 1 1 d . U
H23M H 0.840424 0.790740 0.760660 0.062 Uiso 1 1 calc R U
H23N H 0.879938 0.760081 0.797509 0.062 Uiso 1 1 calc R U
H23O H 0.886457 0.825478 0.788853 0.062 Uiso 1 1 calc R U
C238 C 0.72791(17) 0.83233(18) 0.74833(13) 0.0334(9) Uani 1 1 d . U
H23P H 0.742172 0.794528 0.756330 0.040 Uiso 1 1 calc R U
H23Q H 0.729588 0.838983 0.719495 0.040 Uiso 1 1 calc R U
C239 C 0.67281(18) 0.8326(2) 0.75016(14) 0.0375(10) Uani 1 1 d . U
H23R H 0.655048 0.801057 0.734094 0.056 Uiso 1 1 calc R U
H23S H 0.656941 0.868020 0.738724 0.056 Uiso 1 1 calc R U
H23T H 0.670693 0.829049 0.778859 0.056 Uiso 1 1 calc R U
C240 C 0.44915(15) 1.06828(16) 0.54057(14) 0.0303(8) Uani 1 1 d . U
C241 C 0.46391(17) 1.09543(19) 0.50976(15) 0.0370(10) Uani 1 1 d . U
H241 H 0.495606 1.085824 0.504232 0.044 Uiso 1 1 calc R U
C242 C 0.43435(17) 1.13681(19) 0.48595(15) 0.0394(10) Uani 1 1 d . U
H242 H 0.445509 1.154207 0.464153 0.047 Uiso 1 1 calc R U
C243 C 0.3896(2) 1.1522(2) 0.4939(2) 0.0599(15) Uani 1 1 d . U
H243 H 0.369027 1.180300 0.477857 0.072 Uiso 1 1 calc R U
C244 C 0.3747(3) 1.1263(3) 0.5259(3) 0.086(2) Uani 1 1 d . U
H244 H 0.343759 1.137158 0.532232 0.104 Uiso 1 1 calc R U
C245 C 0.4043(2) 1.0843(3) 0.5489(2) 0.0686(17) Uani 1 1 d . U
H245 H 0.393208 1.066646 0.570622 0.082 Uiso 1 1 calc R U
C246 C 0.43405(14) 0.93763(16) 0.53064(13) 0.0266(8) Uani 1 1 d . U
C247 C 0.37732(17) 0.95249(19) 0.46604(14) 0.0372(10) Uani 1 1 d . U
H24A H 0.349182 0.935888 0.476198 0.045 Uiso 1 1 calc R U
H24B H 0.390802 0.923547 0.450281 0.045 Uiso 1 1 calc R U
C248 C 0.35902(18) 1.0031(2) 0.43939(16) 0.0429(11) Uani 1 1 d . U
H24C H 0.331155 0.991977 0.416173 0.064 Uiso 1 1 calc R U
H24D H 0.387057 1.018344 0.428977 0.064 Uiso 1 1 calc R U
H24E H 0.346953 1.031836 0.455725 0.064 Uiso 1 1 calc R U
N1 N 0.24864(11) 0.34929(12) 0.59403(9) 0.0182(6) Uani 1 1 d . U
N2 N 0.19353(12) 0.25900(13) 0.57973(9) 0.0223(6) Uani 1 1 d . U
N3 N 0.09806(12) 0.30661(13) 0.55252(10) 0.0226(6) Uani 1 1 d . U
N4 N 0.13648(11) 0.40299(13) 0.60484(9) 0.0188(6) Uani 1 1 d . U
N5 N 0.23489(12) 0.47582(13) 0.67820(9) 0.0231(6) Uani 1 1 d . U
N6 N 0.35032(13) 0.57030(14) 0.76525(10) 0.0280(7) Uani 1 1 d . U
H6N H 0.372685 0.553123 0.784913 0.034 Uiso 1 1 calc R U
N7 N 0.42318(12) 0.59871(13) 0.83681(10) 0.0255(7) Uani 1 1 d . U
N8 N 0.46122(11) 0.50145(12) 0.87636(10) 0.0228(6) Uani 1 1 d . U
H8N H 0.436446 0.497932 0.854013 0.027 Uiso 1 1 calc R U
N9 N 0.49540(12) 0.35654(13) 0.90128(10) 0.0237(7) Uani 1 1 d . U
N10 N 0.54211(14) 0.26296(14) 0.92197(10) 0.0301(7) Uani 1 1 d . U
N11 N 0.64147(12) 0.30227(14) 0.94935(10) 0.0260(7) Uani 1 1 d . U
N12 N 0.61344(12) 0.39640(14) 0.89286(9) 0.0232(6) Uani 1 1 d . U
N13 N 0.53029(13) 0.46943(14) 0.80846(10) 0.0276(7) Uani 1 1 d . U
N14 N 0.43014(12) 0.55997(13) 0.70714(10) 0.0263(7) Uani 1 1 d . U
H14N H 0.407664 0.541748 0.688184 0.032 Uiso 1 1 calc R U
N15 N 0.35004(12) 0.58636(13) 0.63855(10) 0.0236(6) Uani 1 1 d . U
N16 N 0.29676(11) 0.49083(13) 0.60973(9) 0.0211(6) Uani 1 1 d . U
H16N H 0.323800 0.486607 0.630218 0.025 Uiso 1 1 calc R U
N17 N 0.48974(11) 0.84030(12) 0.59674(10) 0.0208(6) Uani 1 1 d . U
N18 N 0.43490(11) 0.75085(12) 0.57861(9) 0.0199(6) Uani 1 1 d . U
N19 N 0.34145(11) 0.79714(13) 0.54513(9) 0.0199(6) Uani 1 1 d . U
N20 N 0.37433(11) 0.88984(13) 0.60241(9) 0.0202(6) Uani 1 1 d . U
N21 N 0.47055(13) 0.96388(13) 0.67595(10) 0.0271(7) Uani 1 1 d . U
N22 N 0.59153(12) 1.06030(13) 0.75649(10) 0.0243(6) Uani 1 1 d . U
H22N H 0.615362 1.043523 0.775250 0.029 Uiso 1 1 calc R U
N23 N 0.67311(12) 1.09250(13) 0.82321(11) 0.0266(7) Uani 1 1 d . U
N24 N 0.71865(11) 0.99846(12) 0.86247(10) 0.0230(6) Uani 1 1 d . U
H24N H 0.694257 0.993104 0.840096 0.028 Uiso 1 1 calc R U
N25 N 0.75862(12) 0.85562(13) 0.88899(9) 0.0212(6) Uani 1 1 d . U
N26 N 0.80742(13) 0.76382(13) 0.91352(9) 0.0243(6) Uani 1 1 d . U
N27 N 0.90215(12) 0.80813(13) 0.94835(9) 0.0233(6) Uani 1 1 d . U
N28 N 0.87699(11) 0.89814(13) 0.88926(9) 0.0212(6) Uani 1 1 d . U
N29 N 0.79289(12) 0.96268(13) 0.80178(10) 0.0235(6) Uani 1 1 d . U
N30 N 0.68332(12) 1.04922(13) 0.70452(10) 0.0240(7) Uani 1 1 d . U
H30N H 0.659759 1.030799 0.686592 0.029 Uiso 1 1 calc R U
N31 N 0.59757(12) 1.07584(13) 0.63934(10) 0.0248(7) Uani 1 1 d . U
N32 N 0.54167(12) 0.98079(13) 0.61203(10) 0.0245(7) Uani 1 1 d . U
H32N H 0.568938 0.976101 0.632235 0.029 Uiso 1 1 calc R U
O1 O 0.38523(11) 0.44321(13) 0.64979(10) 0.0362(7) Uani 1 1 d . U
O2 O 0.42086(11) 0.36943(16) 0.62595(11) 0.0469(8) Uani 1 1 d . U
O3 O 0.17476(9) 0.39493(10) 0.52704(7) 0.0199(5) Uani 1 1 d . U
O4 O 0.17507(11) 0.47556(12) 0.49415(9) 0.0320(7) Uani 1 1 d . U
O5 O 0.37175(10) 0.46153(12) 0.83346(9) 0.0306(6) Uani 1 1 d . U
O6 O 0.32655(10) 0.39425(12) 0.85374(9) 0.0310(6) Uani 1 1 d . U
O7 O 0.56978(9) 0.40120(10) 0.96801(8) 0.0216(5) Uani 1 1 d . U
O8 O 0.57459(10) 0.48490(11) 0.99755(8) 0.0260(6) Uani 1 1 d . U
O9 O 0.62934(10) 0.93270(12) 0.65406(9) 0.0316(6) Uani 1 1 d . U
O10 O 0.65975(10) 0.85590(13) 0.62996(10) 0.0333(6) Uani 1 1 d . U
O11 O 0.41905(9) 0.88840(11) 0.52789(8) 0.0230(5) Uani 1 1 d . U
O12 O 0.41673(11) 0.97264(12) 0.49983(10) 0.0382(8) Uani 1 1 d . U
O13 O 0.82450(9) 0.90498(10) 0.95923(8) 0.0215(5) Uani 1 1 d . U
O14 O 0.83155(10) 0.99148(11) 0.98456(8) 0.0255(6) Uani 1 1 d . U
O15 O 0.62986(10) 0.95319(12) 0.82073(9) 0.0309(6) Uani 1 1 d . U
O16 O 0.58860(10) 0.89388(12) 0.85287(9) 0.0308(6) Uani 1 1 d . U
Zn1 Zn 0.16906(2) 0.34086(2) 0.57658(2) 0.01741(12) Uani 1 1 d . .
Zn2 Zn 0.57399(2) 0.34217(2) 0.92270(2) 0.02252(13) Uani 1 1 d . .
Zn3 Zn 0.41047(2) 0.83219(2) 0.57397(2) 0.01768(12) Uani 1 1 d . .
Zn4 Zn 0.83539(2) 0.84375(2) 0.91588(2) 0.02022(12) Uani 1 1 d . .

loop_
_atom_site_aniso_label
_atom_site_aniso_U_11
_atom_site_aniso_U_22
_atom_site_aniso_U_33
_atom_site_aniso_U_23
_atom_site_aniso_U_13
_atom_site_aniso_U_12
C1 0.0111(14) 0.0203(16) 0.0179(15) 0.0043(13) -0.0035(12) 0.0006(12)
C2 0.0181(16) 0.0273(18) 0.0222(17) 0.0015(14) -0.0051(13) 0.0062(14)
C3 0.0235(17) 0.0268(18) 0.0270(18) -0.0022(15) -0.0045(14) 0.0079(15)
C4 0.0228(16) 0.0175(16) 0.0184(16) -0.0020(13) -0.0051(13) 0.0070(13)
C5 0.0312(18) 0.0164(16) 0.0185(16) -0.0052(13) -0.0058(14) 0.0065(14)
C6 0.045(2) 0.0183(18) 0.035(2) -0.0084(16) -0.0122(18) 0.0136(17)
C7 0.050(2) 0.0177(18) 0.032(2) -0.0043(16) -0.0075(18) 0.0047(17)
C8 0.041(2) 0.0131(16) 0.0246(18) 0.0002(14) -0.0022(15) 0.0015(15)
C9 0.038(2) 0.0146(17) 0.035(2) 0.0044(15) -0.0028(17) -0.0079(15)
C10 0.0282(18) 0.0213(17) 0.035(2) 0.0050(15) 0.0001(15) -0.0073(15)
C11 0.032(2) 0.027(2) 0.041(2) 0.0051(17) -0.0057(17) -0.0152(16)
C12 0.0242(18) 0.033(2) 0.041(2) 0.0062(18) -0.0026(16) -0.0062(16)
C13 0.0196(16) 0.0266(18) 0.0287(19) 0.0059(15) -0.0010(14) -0.0011(14)
C14 0.0171(16) 0.0294(19) 0.0249(17) 0.0050(15) -0.0009(13) 0.0040(14)
C15 0.0161(15) 0.0282(18) 0.0193(16) 0.0035(14) 0.0023(12) 0.0059(14)
C16 0.0265(18) 0.0298(19) 0.0218(17) -0.0003(15) -0.0010(14) 0.0117(15)
C17 0.0280(18) 0.0265(18) 0.0211(17) -0.0010(14) 0.0005(14) 0.0103(15)
C18 0.0214(16) 0.0209(16) 0.0156(15) 0.0013(13) 0.0002(12) 0.0030(13)
C19 0.0225(16) 0.0188(16) 0.0190(16) 0.0034(13) -0.0008(13) 0.0045(13)
C20 0.0265(17) 0.0169(16) 0.0195(16) 0.0039(13) -0.0018(13) 0.0023(14)
C21 0.0276(18) 0.0213(17) 0.0206(16) 0.0018(14) -0.0020(14) 0.0047(14)
C22 0.0252(17) 0.0201(17) 0.0236(17) 0.0009(14) -0.0014(14) 0.0034(14)
C23 0.0260(18) 0.0264(18) 0.0215(17) 0.0010(14) -0.0037(14) 0.0048(15)
C24 0.0284(18) 0.0268(18) 0.0227(17) -0.0007(14) -0.0020(14) 0.0031(15)
C25 0.032(2) 0.0259(19) 0.0285(19) 0.0044(15) -0.0054(15) 0.0008(16)
C26 0.037(2) 0.0242(19) 0.033(2) 0.0065(16) -0.0061(17) 0.0021(17)
C27 0.0310(19) 0.0222(18) 0.0336(19) 0.0053(15) -0.0034(16) 0.0005(15)
C28 0.037(2) 0.0181(18) 0.041(2) 0.0041(16) -0.0058(18) 0.0003(16)
C29 0.0279(19) 0.0183(17) 0.036(2) 0.0021(15) -0.0035(15) 0.0008(15)
C30 0.0298(19) 0.0165(17) 0.042(2) -0.0012(16) -0.0082(17) 0.0016(15)
C31 0.0242(18) 0.0166(17) 0.033(2) -0.0032(14) -0.0094(15) -0.0008(14)
C32 0.0192(16) 0.0156(16) 0.0289(17) -0.0011(14) -0.0040(13) -0.0008(13)
C33 0.0204(16) 0.0123(15) 0.0293(18) -0.0041(13) -0.0065(14) -0.0005(13)
C34 0.0151(15) 0.0130(15) 0.0273(17) -0.0033(13) -0.0043(13) 0.0005(12)
C35 0.0146(15) 0.0126(15) 0.0255(17) -0.0019(13) -0.0066(13) 0.0009(12)
C36 0.0157(15) 0.0123(15) 0.0279(17) -0.0030(13) -0.0090(13) 0.0023(12)
C37 0.0198(16) 0.0144(16) 0.0254(17) -0.0029(13) -0.0089(13) 0.0000(13)
C38 0.0203(16) 0.0184(17) 0.0287(18) -0.0055(14) -0.0099(14) -0.0022(13)
C39 0.0253(17) 0.0220(17) 0.0260(18) -0.0064(14) -0.0048(14) -0.0044(14)
C40 0.0251(17) 0.0158(16) 0.0270(18) 0.0000(14) -0.0071(14) -0.0023(14)
C41 0.0341(19) 0.0187(17) 0.0257(18) -0.0003(14) -0.0068(15) -0.0014(15)
C42 0.040(2) 0.0207(18) 0.030(2) -0.0020(15) -0.0053(17) -0.0054(16)
C43 0.053(2) 0.0155(17) 0.032(2) 0.0014(16) -0.0049(18) 0.0014(17)
C44 0.049(2) 0.0124(16) 0.0292(19) -0.0022(14) -0.0072(17) 0.0042(16)
C45 0.047(2) 0.0186(18) 0.0271(19) 0.0013(15) -0.0075(17) 0.0109(16)
C46 0.038(2) 0.0232(18) 0.0246(18) 0.0005(15) -0.0064(16) 0.0154(15)
C47 0.038(2) 0.036(2) 0.028(2) 0.0048(17) -0.0054(17) 0.0204(18)
C48 0.0281(19) 0.048(2) 0.0272(19) 0.0052(18) -0.0026(16) 0.0162(18)
C49 0.0262(18) 0.0335(19) 0.0196(17) 0.0015(15) -0.0010(14) 0.0126(15)
C50 0.0184(16) 0.036(2) 0.0196(17) -0.0008(15) -0.0047(13) 0.0053(15)
C51 0.0198(16) 0.0328(19) 0.0196(16) -0.0027(14) -0.0034(13) 0.0051(14)
C52 0.0214(17) 0.041(2) 0.0266(18) 0.0052(16) -0.0028(14) 0.0003(16)
C53 0.0267(19) 0.041(2) 0.0299(19) 0.0103(17) -0.0045(15) -0.0004(17)
C54 0.0256(18) 0.0283(19) 0.0226(17) 0.0021(15) -0.0071(14) 0.0052(15)
C55 0.0326(19) 0.0234(18) 0.0215(17) 0.0016(14) -0.0083(15) 0.0025(15)
C56 0.037(2) 0.0255(19) 0.0286(19) 0.0013(15) 0.0008(16) 0.0009(16)
C57 0.042(2) 0.0238(19) 0.034(2) 0.0030(16) -0.0092(17) -0.0032(17)
C58 0.036(2) 0.0198(18) 0.0295(19) 0.0039(15) -0.0124(16) -0.0048(16)
C59 0.032(2) 0.0234(18) 0.0285(19) 0.0039(15) -0.0124(16) -0.0075(16)
C60 0.0231(17) 0.0245(18) 0.0246(17) 0.0047(14) -0.0063(14) -0.0030(14)
C61 0.0235(18) 0.0240(18) 0.0270(18) 0.0013(15) -0.0087(14) -0.0028(15)
C62 0.0290(19) 0.0217(18) 0.0304(19) 0.0002(15) -0.0081(15) -0.0058(15)
C63 0.0240(17) 0.0224(17) 0.0284(18) 0.0027(14) -0.0040(14) -0.0049(14)
C64 0.0261(18) 0.0208(18) 0.0249(18) 0.0034(14) -0.0023(14) -0.0047(14)
C65 0.0223(17) 0.0194(17) 0.0266(17) 0.0040(14) -0.0017(14) -0.0039(14)
C66 0.0238(17) 0.0203(17) 0.0265(18) 0.0042(14) -0.0024(14) -0.0007(14)
C67 0.0213(17) 0.0208(17) 0.0225(17) 0.0027(14) -0.0035(14) 0.0015(14)
C68 0.0180(15) 0.0202(17) 0.0222(16) 0.0056(13) -0.0008(13) -0.0023(13)
C69 0.0160(15) 0.0199(16) 0.0204(16) 0.0056(13) -0.0040(13) -0.0042(13)
C70 0.0135(15) 0.0211(16) 0.0191(16) 0.0059(13) -0.0040(12) -0.0033(13)
C71 0.0118(14) 0.0212(16) 0.0192(15) 0.0042(13) -0.0045(12) -0.0008(13)
C72 0.0128(14) 0.0195(16) 0.0195(15) 0.0052(13) -0.0024(12) -0.0017(12)
C73 0.031(2) 0.032(2) 0.040(2) 0.0081(17) 0.0036(17) 0.0105(17)
C74 0.070(3) 0.067(3) 0.062(3) 0.034(3) 0.035(3) 0.041(3)
C75 0.086(4) 0.083(4) 0.077(4) 0.042(3) 0.046(3) 0.054(3)
C76 0.065(3) 0.057(3) 0.070(3) 0.031(3) 0.027(3) 0.038(3)
C77 0.052(3) 0.032(2) 0.047(2) 0.014(2) 0.014(2) 0.018(2)
C78 0.042(2) 0.032(2) 0.034(2) 0.0048(17) 0.0055(18) 0.0052(18)
C79 0.036(2) 0.039(2) 0.036(2) -0.0107(19) -0.0107(18) 0.021(2)
C80 0.045(3) 0.031(2) 0.057(3) 0.009(2) -0.017(2) 0.008(2)
C81 0.041(2) 0.029(2) 0.0276(19) -0.0056(16) -0.0018(17) 0.0133(18)
C82 0.060(3) 0.049(3) 0.034(2) -0.013(2) 0.011(2) 0.010(2)
C83 0.033(2) 0.0191(18) 0.034(2) 0.0085(16) -0.0030(16) -0.0005(16)
C84 0.048(3) 0.042(3) 0.047(3) 0.001(2) 0.017(2) -0.011(2)
C85 0.037(2) 0.0199(18) 0.0254(19) 0.0014(15) -0.0107(16) 0.0052(16)
C86 0.054(3) 0.043(3) 0.040(3) -0.004(2) -0.004(2) 0.010(2)
C87 0.0153(15) 0.0130(15) 0.0261(17) -0.0026(13) -0.0079(13) 0.0009(12)
C88 0.0282(19) 0.0277(19) 0.0241(18) 0.0006(15) -0.0039(15) -0.0069(16)
C89 0.033(2) 0.030(2) 0.034(2) 0.0026(16) -0.0066(17) -0.0150(17)
C90 0.030(2) 0.0177(18) 0.040(2) -0.0043(16) -0.0116(16) -0.0067(15)
C91 0.0255(18) 0.0254(19) 0.033(2) -0.0103(16) -0.0079(15) 0.0032(15)
C92 0.0185(16) 0.0211(18) 0.0324(19) -0.0063(15) -0.0037(14) -0.0005(14)
C93 0.0121(14) 0.0180(16) 0.0231(16) -0.0015(13) -0.0079(12) -0.0021(12)
C94 0.0262(19) 0.0247(19) 0.0252(18) -0.0031(15) -0.0150(15) 0.0058(15)
C95 0.031(2) 0.040(2) 0.032(2) -0.0151(19) -0.0127(17) 0.0086(19)
C96 0.0201(16) 0.0228(18) 0.0265(18) -0.0087(14) -0.0094(14) -0.0031(14)
C97 0.0207(18) 0.029(2) 0.045(2) -0.0017(18) -0.0014(16) 0.0036(16)
C98 0.026(2) 0.050(3) 0.068(3) -0.004(3) 0.010(2) 0.002(2)
C99 0.0314(19) 0.0200(18) 0.0285(18) -0.0044(15) -0.0099(15) -0.0076(15)
C100 0.031(2) 0.027(2) 0.033(2) -0.0054(16) -0.0038(16) -0.0075(16)
C101 0.034(2) 0.036(2) 0.039(2) -0.0006(18) -0.0023(17) -0.0107(18)
C102 0.044(2) 0.034(2) 0.040(2) -0.0029(18) -0.0068(18) -0.0189(19)
C103 0.054(3) 0.031(2) 0.038(2) -0.0152(19) -0.0052(19) -0.016(2)
C104 0.041(2) 0.032(2) 0.036(2) -0.0120(18) -0.0004(18) -0.0102(18)
C105 0.0203(19) 0.052(3) 0.040(2) 0.012(2) -0.0049(17) -0.0074(18)
C106 0.037(3) 0.040(3) 0.089(4) -0.012(3) -0.004(3) -0.014(2)
C107 0.041(3) 0.065(3) 0.050(3) 0.029(3) -0.017(2) -0.017(2)
C108 0.120(7) 0.143(8) 0.051(4) 0.041(4) 0.019(4) -0.026(6)
C109 0.043(2) 0.032(2) 0.034(2) -0.0053(18) -0.0041(18) 0.0067(19)
C110 0.049(3) 0.058(3) 0.067(4) -0.010(3) 0.012(3) 0.010(3)
C111 0.065(3) 0.026(2) 0.058(3) 0.005(2) -0.029(3) -0.004(2)
C112 0.117(6) 0.050(4) 0.059(4) -0.005(3) -0.014(4) -0.015(4)
C113 0.0155(15) 0.0194(16) 0.0243(16) 0.0055(13) -0.0064(13) -0.0022(13)
C114 0.0262(19) 0.034(2) 0.034(2) 0.0058(17) 0.0019(16) 0.0059(16)
C115 0.030(2) 0.032(2) 0.039(2) 0.0029(17) -0.0016(17) 0.0099(17)
C116 0.0264(19) 0.0224(19) 0.038(2) 0.0053(16) -0.0094(16) 0.0000(15)
C117 0.0315(19) 0.0167(17) 0.0261(18) 0.0052(14) -0.0046(15) -0.0072(14)
C118 0.0267(18) 0.0185(17) 0.0250(17) 0.0038(14) 0.0009(14) -0.0026(14)
C119 0.0149(15) 0.0186(16) 0.0188(15) 0.0066(13) -0.0024(12) 0.0015(13)
C120 0.040(2) 0.029(2) 0.030(2) 0.0103(17) -0.0244(18) -0.0134(18)
C121 0.070(4) 0.046(3) 0.047(3) 0.023(2) -0.036(3) -0.027(3)
C122 0.0163(16) 0.040(2) 0.0314(19) 0.0176(17) -0.0051(14) 0.0040(15)
C123 0.0155(19) 0.089(4) 0.078(4) 0.050(3) 0.002(2) 0.001(2)
C124 0.027(3) 0.139(6) 0.085(5) 0.065(4) 0.016(3) 0.028(3)
C125 0.0160(15) 0.0158(16) 0.0295(18) 0.0051(14) -0.0062(13) -0.0030(13)
C126 0.0173(16) 0.0212(17) 0.0278(18) 0.0063(14) -0.0045(13) -0.0003(14)
C127 0.0167(15) 0.0213(17) 0.0237(17) 0.0013(14) -0.0026(13) 0.0026(13)
C128 0.0200(16) 0.0155(16) 0.0251(17) 0.0024(13) -0.0026(13) 0.0021(13)
C129 0.0218(16) 0.0139(15) 0.0205(16) 0.0019(13) -0.0012(13) 0.0029(13)
C130 0.0306(19) 0.0160(17) 0.0270(18) 0.0001(14) 0.0005(15) 0.0073(14)
C131 0.0314(19) 0.0171(17) 0.0268(18) -0.0026(14) 0.0014(15) 0.0040(14)
C132 0.0267(17) 0.0125(15) 0.0243(17) 0.0007(13) 0.0029(13) 0.0009(13)
C133 0.0271(17) 0.0162(16) 0.0228(17) -0.0017(13) 0.0021(14) -0.0059(14)
C134 0.0215(16) 0.0185(16) 0.0231(17) 0.0026(13) -0.0019(13) -0.0057(13)
C135 0.0247(18) 0.0234(18) 0.0297(19) 0.0015(15) -0.0033(15) -0.0063(15)
C136 0.0184(17) 0.0268(19) 0.032(2) 0.0018(16) -0.0075(14) -0.0039(14)
C137 0.0176(16) 0.0206(16) 0.0193(16) 0.0031(13) -0.0048(13) -0.0011(13)
C138 0.0149(15) 0.0241(17) 0.0224(17) 0.0028(14) -0.0042(13) 0.0042(13)
C139 0.0191(16) 0.0232(17) 0.0178(15) 0.0039(13) -0.0006(12) 0.0058(13)
C140 0.0222(17) 0.0224(17) 0.0206(16) 0.0021(13) 0.0008(13) 0.0089(14)
C141 0.0291(18) 0.0193(17) 0.0224(17) -0.0003(14) -0.0030(14) 0.0070(14)
C142 0.0215(16) 0.0159(16) 0.0254(17) -0.0006(13) -0.0047(13) 0.0023(13)
C143 0.0256(17) 0.0168(16) 0.0222(17) -0.0031(13) -0.0061(14) 0.0060(14)
C144 0.0284(18) 0.0158(16) 0.0209(16) -0.0015(13) -0.0052(14) 0.0046(14)
C145 0.0269(18) 0.0182(17) 0.0221(17) -0.0023(14) -0.0080(14) 0.0058(14)
C146 0.0317(19) 0.0179(17) 0.0226(17) -0.0014(14) -0.0065(14) 0.0049(14)
C147 0.0281(18) 0.0211(17) 0.0210(17) -0.0010(14) -0.0037(14) 0.0039(14)
C148 0.0283(18) 0.0200(17) 0.0202(16) -0.0001(14) -0.0026(14) 0.0028(14)
C149 0.0302(19) 0.0232(18) 0.0242(18) 0.0034(15) -0.0037(15) 0.0039(15)
C150 0.0305(19) 0.0229(18) 0.0285(19) 0.0082(15) 0.0002(15) 0.0040(15)
C151 0.0242(17) 0.0200(17) 0.0298(18) 0.0051(14) 0.0005(14) 0.0028(14)
C152 0.0243(18) 0.0162(17) 0.046(2) 0.0058(16) -0.0012(16) 0.0000(14)
C153 0.0223(17) 0.0161(17) 0.046(2) 0.0023(16) -0.0035(16) -0.0011(14)
C154 0.027(2) 0.0155(18) 0.064(3) 0.0012(18) -0.0123(19) 0.0010(16)
C155 0.026(2) 0.0200(19) 0.053(3) -0.0024(17) -0.0135(18) -0.0020(15)
C156 0.0193(16) 0.0170(17) 0.040(2) 0.0014(15) -0.0070(15) -0.0018(14)
C157 0.0195(16) 0.0136(16) 0.0334(18) -0.0013(14) -0.0048(14) -0.0042(13)
C158 0.0143(15) 0.0171(16) 0.0310(18) -0.0049(14) -0.0046(13) -0.0016(13)
C159 0.0160(15) 0.0163(16) 0.0262(17) -0.0016(13) -0.0026(13) -0.0027(13)
C160 0.0156(15) 0.0152(16) 0.0266(17) -0.0003(13) -0.0043(13) -0.0040(13)
C161 0.0207(16) 0.0132(15) 0.0195(16) 0.0024(13) -0.0064(13) -0.0017(13)
C162 0.0230(16) 0.0195(16) 0.0188(16) -0.0002(13) -0.0046(13) -0.0059(13)
C163 0.0261(17) 0.0212(17) 0.0181(16) -0.0003(13) -0.0045(13) -0.0074(14)
C164 0.0266(17) 0.0170(16) 0.0202(16) 0.0003(13) -0.0009(13) -0.0065(14)
C165 0.0326(18) 0.0181(17) 0.0190(16) -0.0015(13) -0.0002(14) -0.0042(14)
C166 0.041(2) 0.0169(17) 0.0276(19) 0.0015(15) -0.0036(16) -0.0077(16)
C167 0.047(2) 0.0158(17) 0.032(2) 0.0016(15) 0.0018(17) -0.0028(16)
C168 0.042(2) 0.0152(16) 0.0238(17) -0.0007(14) 0.0047(15) -0.0007(15)
C169 0.043(2) 0.0147(16) 0.0236(18) 0.0008(14) 0.0048(15) 0.0085(15)
C170 0.0381(19) 0.0189(17) 0.0196(16) -0.0004(14) 0.0042(14) 0.0078(15)
C171 0.037(2) 0.0264(19) 0.0250(18) 0.0051(15) 0.0010(16) 0.0133(16)
C172 0.0300(19) 0.032(2) 0.0228(18) 0.0047(15) 0.0013(15) 0.0108(16)
C173 0.0264(17) 0.0249(18) 0.0182(16) 0.0024(14) -0.0015(14) 0.0062(14)
C174 0.0220(17) 0.0244(17) 0.0174(16) -0.0003(13) -0.0019(13) 0.0028(14)
C175 0.0182(16) 0.0230(17) 0.0214(16) -0.0019(13) -0.0006(13) 0.0005(13)
C176 0.0167(15) 0.0211(17) 0.0232(16) 0.0012(13) -0.0007(13) -0.0007(13)
C177 0.0198(16) 0.0182(16) 0.0254(17) -0.0005(14) -0.0038(13) -0.0009(13)
C178 0.0188(16) 0.0189(16) 0.0216(16) 0.0017(13) -0.0026(13) 0.0000(13)
C179 0.0216(16) 0.0183(16) 0.0216(16) 0.0021(13) -0.0017(13) -0.0039(13)
C180 0.0270(18) 0.0172(17) 0.0266(17) 0.0015(14) 0.0004(14) -0.0018(14)
C181 0.0297(18) 0.0195(17) 0.0247(17) 0.0026(14) -0.0021(14) -0.0036(14)
C182 0.0246(17) 0.0206(17) 0.0237(17) 0.0016(14) -0.0029(14) -0.0058(14)
C183 0.0229(17) 0.0221(17) 0.0242(17) 0.0015(14) -0.0077(14) -0.0074(14)
C184 0.0224(17) 0.0234(17) 0.0246(17) 0.0045(14) -0.0046(14) -0.0048(14)
C185 0.0256(18) 0.0223(18) 0.0268(18) 0.0019(15) -0.0099(15) -0.0046(15)
C186 0.0286(19) 0.0197(18) 0.0318(19) -0.0013(15) -0.0086(15) -0.0054(15)
C187 0.0238(17) 0.0207(17) 0.0253(17) 0.0018(14) -0.0042(14) -0.0055(14)
C188 0.0211(17) 0.0191(17) 0.0302(18) 0.0010(14) -0.0002(14) -0.0051(14)
C189 0.0208(16) 0.0167(16) 0.0269(17) 0.0004(14) 0.0016(13) -0.0052(13)
C190 0.0293(19) 0.0170(17) 0.0308(19) 0.0022(15) -0.0004(15) -0.0038(14)
C191 0.0253(18) 0.0189(17) 0.0276(18) 0.0042(14) -0.0008(14) -0.0004(14)
C192 0.0216(16) 0.0184(16) 0.0265(17) -0.0010(14) 0.0006(13) 0.0001(13)
C193 0.0179(16) 0.0152(16) 0.0317(18) 0.0024(14) -0.0012(14) -0.0024(13)
C194 0.0167(16) 0.0167(16) 0.0343(19) 0.0051(14) -0.0030(14) -0.0030(13)
C195 0.0172(16) 0.0171(16) 0.0338(19) 0.0066(14) -0.0067(14) -0.0036(13)
C196 0.0183(16) 0.0168(16) 0.0296(18) 0.0034(14) -0.0060(14) -0.0037(13)
C197 0.0188(16) 0.0247(18) 0.0284(18) 0.0096(15) -0.0074(14) -0.0018(14)
C198 0.0217(19) 0.042(2) 0.050(3) 0.016(2) 0.0020(17) -0.0040(17)
C199 0.031(2) 0.068(4) 0.067(4) 0.018(3) 0.016(2) 0.004(2)
C200 0.0230(17) 0.0214(17) 0.0269(18) -0.0025(14) -0.0047(14) 0.0024(14)
C201 0.0276(18) 0.0194(17) 0.0255(18) -0.0019(14) -0.0045(14) 0.0003(14)
C202 0.035(2) 0.0236(19) 0.0277(19) 0.0000(15) -0.0039(16) 0.0025(16)
C203 0.033(2) 0.0229(19) 0.040(2) 0.0029(16) -0.0055(17) 0.0037(16)
C204 0.0274(19) 0.027(2) 0.047(2) 0.0031(18) -0.0025(17) 0.0073(16)
C205 0.0270(19) 0.027(2) 0.039(2) 0.0004(17) 0.0005(16) 0.0032(16)
C206 0.027(2) 0.036(2) 0.033(2) -0.0037(17) -0.0044(16) 0.0176(17)
C207 0.050(3) 0.047(3) 0.058(3) 0.023(2) -0.001(2) 0.029(2)
C208 0.041(2) 0.0194(19) 0.034(2) -0.0040(16) -0.0076(18) 0.0079(17)
C209 0.076(4) 0.051(3) 0.033(2) -0.011(2) 0.006(2) 0.018(3)
C210 0.0226(17) 0.0197(17) 0.0212(17) -0.0020(14) -0.0041(14) 0.0024(14)
C211 0.034(2) 0.041(3) 0.057(3) -0.006(2) 0.013(2) 0.002(2)
C212 0.037(2) 0.0190(18) 0.0266(19) -0.0025(15) -0.0154(16) 0.0086(16)
C213 0.067(3) 0.042(3) 0.043(3) 0.014(2) -0.024(2) -0.015(3)
C214 0.0168(16) 0.0150(16) 0.0351(19) -0.0036(14) -0.0082(14) 0.0003(13)
C215 0.0220(17) 0.0225(19) 0.038(2) -0.0045(16) -0.0021(15) -0.0054(15)
C216 0.025(2) 0.026(2) 0.052(2) -0.0041(18) -0.0049(18) -0.0098(16)
C217 0.028(2) 0.0204(19) 0.053(2) -0.0143(18) -0.0085(17) -0.0057(16)
C218 0.032(2) 0.024(2) 0.045(2) -0.0127(17) -0.0040(17) 0.0027(16)
C219 0.0215(17) 0.0200(18) 0.045(2) -0.0078(16) -0.0002(16) 0.0003(15)
C220 0.0155(15) 0.0165(16) 0.0266(17) -0.0026(13) -0.0029(13) -0.0041(13)
C221 0.0237(18) 0.0225(18) 0.0230(18) -0.0023(15) -0.0111(14) 0.0037(15)
C222 0.0252(19) 0.034(2) 0.028(2) -0.0115(17) -0.0076(15) 0.0005(17)
C223 0.0205(16) 0.0228(17) 0.0205(16) -0.0052(14) -0.0061(13) -0.0111(14)
C224 0.029(2) 0.031(2) 0.046(2) -0.0013(18) 0.0038(18) 0.0017(17)
C225 0.037(3) 0.078(4) 0.068(4) 0.004(3) 0.021(3) 0.007(3)
C226 0.0321(19) 0.0219(17) 0.0209(17) 0.0076(14) -0.0100(14) -0.0104(15)
C227 0.033(2) 0.030(2) 0.0270(19) 0.0069(16) -0.0094(15) -0.0087(17)
C228 0.043(2) 0.039(2) 0.033(2) 0.0111(18) -0.0046(18) -0.0172(19)
C229 0.052(3) 0.031(2) 0.033(2) 0.0076(17) -0.0141(18) -0.022(2)
C230 0.061(3) 0.028(2) 0.027(2) 0.0020(17) -0.0112(18) -0.018(2)
C231 0.048(2) 0.027(2) 0.0258(19) 0.0019(16) -0.0027(17) -0.0122(18)
C232 0.0208(17) 0.0280(19) 0.0273(18) 0.0013(15) -0.0018(14) -0.0056(15)
C233 0.032(2) 0.028(2) 0.042(2) -0.0083(18) -0.0007(18) -0.0078(17)
C234 0.029(2) 0.0223(19) 0.033(2) 0.0066(16) -0.0065(16) -0.0069(16)
C235 0.081(4) 0.045(3) 0.044(3) 0.015(2) 0.027(3) 0.003(3)
C236 0.033(2) 0.0179(17) 0.0250(18) 0.0010(14) -0.0035(15) 0.0015(15)
C237 0.047(3) 0.033(2) 0.045(3) 0.003(2) 0.012(2) 0.006(2)
C238 0.037(2) 0.0233(19) 0.032(2) 0.0027(16) -0.0071(17) -0.0070(17)
C239 0.040(2) 0.035(2) 0.033(2) -0.0005(18) 0.0015(18) -0.0106(19)
C240 0.0202(17) 0.0178(17) 0.047(2) 0.0075(16) -0.0041(15) 0.0002(14)
C241 0.031(2) 0.030(2) 0.044(2) 0.0104(18) -0.0020(17) 0.0024(17)
C242 0.033(2) 0.027(2) 0.049(2) 0.0127(19) -0.0082(18) -0.0017(17)
C243 0.042(3) 0.044(3) 0.091(4) 0.041(3) 0.011(3) 0.017(2)
C244 0.058(3) 0.086(4) 0.126(5) 0.070(4) 0.043(3) 0.044(3)
C245 0.047(3) 0.067(3) 0.100(4) 0.054(3) 0.034(3) 0.030(3)
C246 0.0158(16) 0.0199(17) 0.038(2) 0.0099(15) -0.0056(14) 0.0003(13)
C247 0.028(2) 0.029(2) 0.043(2) 0.0142(18) -0.0132(18) -0.0050(17)
C248 0.033(2) 0.041(3) 0.047(3) 0.023(2) -0.0049(19) 0.002(2)
N1 0.0169(13) 0.0152(14) 0.0195(14) 0.0026(11) -0.0014(11) 0.0048(11)
N2 0.0269(15) 0.0154(14) 0.0205(14) -0.0008(11) -0.0022(12) -0.0009(12)
N3 0.0200(14) 0.0180(14) 0.0276(16) 0.0050(12) 0.0014(12) -0.0022(12)
N4 0.0152(13) 0.0207(14) 0.0189(13) 0.0042(11) 0.0012(11) 0.0028(11)
N5 0.0238(15) 0.0199(15) 0.0215(14) -0.0001(12) -0.0026(12) 0.0025(12)
N6 0.0297(16) 0.0201(15) 0.0282(16) 0.0017(13) -0.0047(13) 0.0026(13)
N7 0.0237(15) 0.0186(15) 0.0291(16) 0.0000(12) -0.0037(12) 0.0008(12)
N8 0.0188(14) 0.0118(13) 0.0288(16) -0.0031(12) -0.0115(12) 0.0002(11)
N9 0.0202(14) 0.0134(14) 0.0300(16) 0.0000(12) -0.0083(12) 0.0006(12)
N10 0.0364(17) 0.0155(15) 0.0283(16) 0.0024(13) -0.0115(14) 0.0013(13)
N11 0.0269(15) 0.0201(15) 0.0230(15) -0.0022(12) -0.0094(12) 0.0122(12)
N12 0.0225(15) 0.0233(15) 0.0177(14) -0.0022(12) -0.0068(11) 0.0064(12)
N13 0.0282(16) 0.0195(15) 0.0259(16) 0.0051(13) -0.0110(13) -0.0019(13)
N14 0.0245(15) 0.0196(15) 0.0267(16) 0.0040(12) -0.0095(12) -0.0062(12)
N15 0.0218(15) 0.0218(15) 0.0222(15) 0.0038(12) -0.0041(12) -0.0039(12)
N16 0.0159(13) 0.0199(15) 0.0215(14) 0.0054(12) -0.0069(11) -0.0030(11)
N17 0.0148(13) 0.0143(14) 0.0278(16) 0.0063(11) -0.0057(11) -0.0003(11)
N18 0.0205(14) 0.0148(14) 0.0212(14) 0.0008(11) -0.0009(11) 0.0008(11)
N19 0.0189(14) 0.0159(14) 0.0221(14) 0.0012(11) -0.0002(11) -0.0003(11)
N20 0.0167(13) 0.0175(14) 0.0217(14) 0.0010(11) -0.0041(11) 0.0027(11)
N21 0.0296(16) 0.0184(15) 0.0255(16) -0.0032(12) -0.0084(13) 0.0052(13)
N22 0.0222(15) 0.0193(15) 0.0273(15) 0.0042(12) -0.0019(12) 0.0030(12)
N23 0.0205(15) 0.0154(15) 0.0380(17) 0.0039(13) -0.0042(13) -0.0020(12)
N24 0.0198(14) 0.0127(14) 0.0282(15) 0.0016(12) -0.0102(12) -0.0017(11)
N25 0.0233(14) 0.0130(13) 0.0227(15) -0.0011(11) -0.0036(12) -0.0043(11)
N26 0.0342(16) 0.0147(14) 0.0208(15) 0.0004(12) 0.0002(12) -0.0020(12)
N27 0.0292(15) 0.0178(14) 0.0206(14) 0.0004(12) 0.0014(12) 0.0047(12)
N28 0.0188(14) 0.0198(14) 0.0205(14) 0.0008(11) -0.0040(11) 0.0001(12)
N29 0.0237(15) 0.0182(15) 0.0227(15) 0.0022(12) -0.0061(12) -0.0042(12)
N30 0.0207(14) 0.0205(15) 0.0242(15) 0.0002(12) -0.0073(12) -0.0068(12)
N31 0.0220(15) 0.0188(15) 0.0296(16) -0.0003(12) -0.0013(12) -0.0034(12)
N32 0.0179(14) 0.0163(14) 0.0314(16) 0.0014(12) -0.0091(12) -0.0052(12)
O1 0.0207(13) 0.0372(16) 0.0393(16) 0.0157(13) -0.0150(12) -0.0065(12)
O2 0.0161(13) 0.069(2) 0.0533(19) 0.0199(17) 0.0036(13) 0.0128(14)
O3 0.0185(12) 0.0166(12) 0.0210(12) 0.0031(9) -0.0021(9) -0.0028(9)
O4 0.0344(15) 0.0239(14) 0.0250(13) 0.0094(11) -0.0176(11) -0.0141(12)
O5 0.0219(13) 0.0226(14) 0.0366(15) -0.0001(11) -0.0134(11) -0.0015(11)
O6 0.0205(13) 0.0247(14) 0.0431(16) -0.0035(12) -0.0016(11) -0.0009(11)
O7 0.0206(12) 0.0134(11) 0.0243(12) -0.0001(10) -0.0073(10) 0.0019(9)
O8 0.0236(13) 0.0178(12) 0.0270(13) -0.0051(10) -0.0127(10) 0.0047(10)
O9 0.0215(13) 0.0263(14) 0.0373(15) 0.0020(12) -0.0119(11) -0.0021(11)
O10 0.0180(13) 0.0339(15) 0.0449(17) 0.0091(13) 0.0020(11) -0.0004(11)
O11 0.0181(12) 0.0172(12) 0.0301(13) 0.0064(10) -0.0009(10) -0.0020(10)
O12 0.0268(14) 0.0261(14) 0.0476(17) 0.0204(13) -0.0184(13) -0.0092(12)
O13 0.0229(12) 0.0152(12) 0.0215(12) -0.0015(9) -0.0039(10) -0.0014(10)
O14 0.0253(13) 0.0174(12) 0.0243(13) -0.0045(10) -0.0122(10) 0.0006(10)
O15 0.0255(14) 0.0245(14) 0.0336(15) 0.0085(12) -0.0106(11) -0.0047(11)
O16 0.0251(13) 0.0286(14) 0.0359(15) 0.0010(12) 0.0021(11) -0.0026(11)
Zn1 0.0159(2) 0.0121(2) 0.0211(2) 0.00306(17) -0.00163(18) 0.00057(17)
Zn2 0.0222(3) 0.0125(2) 0.0245(3) -0.00109(18) -0.0106(2) 0.00364(18)
Zn3 0.0131(2) 0.0124(2) 0.0237(2) 0.00341(17) -0.00288(18) 0.00059(17)
Zn4 0.0221(3) 0.0135(2) 0.0205(2) -0.00031(17) -0.00355(19) -0.00137(18)

loop_
_atom_type_symbol
_atom_type_description
_atom_type_scat_dispersion_real
_atom_type_scat_dispersion_imag
_atom_type_scat_source
C C 0.0181 0.0091 'International Tables Vol C Tables 4.2.6.8 and 6.1.1.4'
H H 0.0000 0.0000 'International Tables Vol C Tables 4.2.6.8 and 6.1.1.4'
N N 0.0311 0.0180 'International Tables Vol C Tables 4.2.6.8 and 6.1.1.4'
O O 0.0492 0.0322 'International Tables Vol C Tables 4.2.6.8 and 6.1.1.4'
Zn Zn -1.5491 0.6778 'International Tables Vol C Tables 4.2.6.8 and 6.1.1.4'

loop_
_geom_angle_atom_site_label_1
_geom_angle_atom_site_label_2
_geom_angle_atom_site_label_3
_geom_angle
N1 C1 C2 110.3(3)
N1 C1 C72 120.4(3)
C2 C1 C72 128.7(3)
C3 C2 C1 105.5(3)
C3 C2 C122 126.3(3)
C1 C2 C122 128.1(4)
C4 C3 C2 106.0(3)
C4 C3 C73 125.3(4)
C2 C3 C73 128.7(4)
N1 C4 C3 110.6(3)
N1 C4 C5 114.6(3)
C3 C4 C5 134.4(3)
N2 C5 C4 115.8(3)
N2 C5 C6 110.4(4)
C4 C5 C6 133.3(4)
C7 C6 C5 105.3(4)
C7 C6 H6 127.3
C5 C6 H6 127.3
C6 C7 C8 108.3(4)
C6 C7 H7 125.9
C8 C7 H7 125.9
C9 C8 N2 121.6(4)
C9 C8 C7 130.9(4)
N2 C8 C7 107.3(4)
C8 C9 C10 125.9(4)
C8 C9 H9 117.1
C10 C9 H9 117.1
N3 C10 C11 109.6(4)
N3 C10 C9 124.2(4)
C11 C10 C9 126.2(4)
C12 C11 C10 107.3(4)
C12 C11 H11 126.4
C10 C11 H11 126.4
C11 C12 C13 106.4(4)
C11 C12 H12 126.8
C13 C12 H12 126.8
N3 C13 C14 122.7(4)
N3 C13 C12 109.9(4)
C14 C13 C12 127.2(4)
C15 C14 C13 128.6(4)
C15 C14 H14 115.7
C13 C14 H14 115.7
C14 C15 N4 124.6(3)
C14 C15 C16 125.9(3)
N4 C15 C16 109.1(3)
C17 C16 C15 107.2(3)
C17 C16 C79 128.0(4)
C15 C16 C79 124.9(4)
C16 C17 C18 105.8(3)
C16 C17 C81 127.7(4)
C18 C17 C81 126.4(3)
N4 C18 C17 111.8(3)
N4 C18 C19 122.3(3)
C17 C18 C19 125.7(3)
N5 C19 C18 120.2(3)
N5 C19 C20 112.5(3)
C18 C19 C20 127.2(3)
C21 C20 C19 105.7(3)
C21 C20 C83 127.4(3)
C19 C20 C83 125.9(3)
C20 C21 C22 106.2(3)
C20 C21 C85 127.2(4)
C22 C21 C85 126.6(3)
C23 C22 N5 122.9(3)
C23 C22 C21 126.4(3)
N5 C22 C21 110.5(3)
C22 C23 C24 126.9(4)
C22 C23 H23 116.6
C24 C23 H23 116.6
N6 C24 C25 106.6(3)
N6 C24 C23 120.6(3)
C25 C24 C23 132.7(4)
C26 C25 C24 108.1(4)
C26 C25 H25 126.0
C24 C25 H25 126.0
C25 C26 C27 108.0(4)
C25 C26 H26 126.0
C27 C26 H26 126.0
N6 C27 C26 107.1(4)
N6 C27 C28 123.9(4)
C26 C27 C28 128.7(4)
C29 C28 C27 125.9(4)
C29 C28 H28 117.1
C27 C28 H28 117.1
C28 C29 N7 122.7(4)
C28 C29 C30 128.5(4)
N7 C29 C30 108.8(3)
C31 C30 C29 107.4(3)
C31 C30 H30 126.3
C29 C30 H30 126.3
C30 C31 C32 105.4(3)
C30 C31 H31 127.3
C32 C31 H31 127.3
N7 C32 C33 119.5(3)
N7 C32 C31 112.5(3)
C33 C32 C31 127.9(3)
N8 C33 C34 107.8(3)
N8 C33 C32 117.7(3)
C34 C33 C32 134.5(3)
C33 C34 C35 107.0(3)
C33 C34 C87 122.8(3)
C35 C34 C87 130.1(3)
C36 C35 C34 106.7(3)
C36 C35 C93 128.2(3)
C34 C35 C93 124.9(3)
N8 C36 C35 106.6(3)
N8 C36 C37 119.2(3)
C35 C36 C37 133.7(3)
N9 C37 C38 109.5(3)
N9 C37 C36 120.0(3)
C38 C37 C36 129.8(3)
C39 C38 C37 106.1(3)
C39 C38 C96 126.4(3)
C37 C38 C96 127.3(3)
C40 C39 C38 106.1(3)
C40 C39 C99 124.2(4)
C38 C39 C99 129.6(4)
N9 C40 C39 110.1(3)
N9 C40 C41 114.6(3)
C39 C40 C41 135.3(4)
N10 C41 C40 115.2(3)
N10 C41 C42 110.5(4)
C40 C41 C42 134.3(4)
C43 C42 C41 105.3(4)
C43 C42 H42 127.4
C41 C42 H42 127.4
C42 C43 C44 108.3(4)
C42 C43 H43 125.8
C44 C43 H43 125.8
C45 C44 N10 121.6(4)
C45 C44 C43 131.1(4)
N10 C44 C43 107.2(4)
C44 C45 C46 125.8(4)
C44 C45 H45 117.1
C46 C45 H45 117.1
N11 C46 C45 125.2(4)
N11 C46 C47 109.2(4)
C45 C46 C47 125.5(4)
C48 C47 C46 106.8(4)
C48 C47 H47 126.6
C46 C47 H47 126.6
C47 C48 C49 107.2(4)
C47 C48 H48 126.4
C49 C48 H48 126.4
N11 C49 C50 122.8(3)
N11 C49 C48 109.0(4)
C50 C49 C48 127.9(4)
C51 C50 C49 128.0(4)
C51 C50 H50 116.0
C49 C50 H50 116.0
C50 C51 N12 124.6(4)
C50 C51 C52 125.2(4)
N12 C51 C52 109.6(3)
C53 C52 C51 107.0(4)
C53 C52 C105 127.2(4)
C51 C52 C105 125.8(4)
C52 C53 C54 106.2(4)
C52 C53 C107 125.8(4)
C54 C53 C107 127.7(4)
N12 C54 C53 111.4(3)
N12 C54 C55 121.5(4)
C53 C54 C55 127.0(4)
N13 C55 C54 119.7(4)
N13 C55 C56 111.8(3)
C54 C55 C56 128.4(4)
C57 C56 C55 105.9(4)
C57 C56 C109 125.6(4)
C55 C56 C109 128.2(4)
C56 C57 C58 106.1(4)
C56 C57 C111 127.7(4)
C58 C57 C111 126.2(4)
C59 C58 N13 124.2(4)
C59 C58 C57 125.0(4)
N13 C58 C57 110.6(3)
C58 C59 C60 127.2(4)
C58 C59 H59 116.4
C60 C59 H59 116.4
N14 C60 C61 107.5(3)
N14 C60 C59 120.7(3)
C61 C60 C59 131.8(4)
C62 C61 C60 107.1(3)
C62 C61 H61 126.4
C60 C61 H61 126.4
C61 C62 C63 108.3(3)
C61 C62 H62 125.8
C63 C62 H62 125.8
N14 C63 C62 106.9(3)
N14 C63 C64 124.2(3)
C62 C63 C64 128.6(4)
C65 C64 C63 126.3(4)
C65 C64 H64 116.9
C63 C64 H64 116.9
C64 C65 N15 123.4(3)
C64 C65 C66 126.6(4)
N15 C65 C66 109.9(3)
C67 C66 C65 106.5(3)
C67 C66 H66 126.8
C65 C66 H66 126.8
C66 C67 C68 106.1(3)
C66 C67 H67 126.9
C68 C67 H67 126.9
N15 C68 C69 119.4(3)
N15 C68 C67 112.1(3)
C69 C68 C67 128.5(3)
N16 C69 C70 107.8(3)
N16 C69 C68 118.2(3)
C70 C69 C68 134.0(3)
C69 C70 C71 106.9(3)
C69 C70 C113 123.7(3)
C71 C70 C113 129.4(3)
C70 C71 C72 106.9(3)
C70 C71 C119 125.0(3)
C72 C71 C119 127.7(3)
N16 C72 C71 106.6(3)
N16 C72 C1 119.8(3)
C71 C72 C1 133.3(3)
C78 C73 C74 118.6(4)
C78 C73 C3 120.9(4)
C74 C73 C3 120.4(4)
C75 C74 C73 120.0(5)
C75 C74 H74 120.0
C73 C74 H74 120.0
C74 C75 C76 120.4(6)
C74 C75 H75 119.8
C76 C75 H75 119.8
C77 C76 C75 119.9(5)
C77 C76 H76 120.1
C75 C76 H76 120.1
C76 C77 C78 119.7(4)
C76 C77 H77 120.2
C78 C77 H77 120.2
C73 C78 C77 121.5(5)
C73 C78 H78 119.3
C77 C78 H78 119.3
C16 C79 C80 111.9(4)
C16 C79 H79A 109.2
C80 C79 H79A 109.2
C16 C79 H79B 109.2
C80 C79 H79B 109.2
H79A C79 H79B 107.9
C79 C80 H80A 109.5
C79 C80 H80B 109.5
H80A C80 H80B 109.5
C79 C80 H80C 109.5
H80A C80 H80C 109.5
H80B C80 H80C 109.5
C17 C81 C82 112.6(4)
C17 C81 H81A 109.1
C82 C81 H81A 109.1
C17 C81 H81B 109.1
C82 C81 H81B 109.1
H81A C81 H81B 107.8
C81 C82 H82A 109.5
C81 C82 H82B 109.5
H82A C82 H82B 109.5
C81 C82 H82C 109.5
H82A C82 H82C 109.5
H82B C82 H82C 109.5
C20 C83 C84 111.4(4)
C20 C83 H83A 109.4
C84 C83 H83A 109.4
C20 C83 H83B 109.4
C84 C83 H83B 109.4
H83A C83 H83B 108.0
C83 C84 H84A 109.5
C83 C84 H84B 109.5
H84A C84 H84B 109.5
C83 C84 H84C 109.5
H84A C84 H84C 109.5
H84B C84 H84C 109.5
C86 C85 C21 112.8(4)
C86 C85 H85A 109.0
C21 C85 H85A 109.0
C86 C85 H85B 109.0
C21 C85 H85B 109.0
H85A C85 H85B 107.8
C85 C86 H86A 109.5
C85 C86 H86B 109.5
H86A C86 H86B 109.5
C85 C86 H86C 109.5
H86A C86 H86C 109.5
H86B C86 H86C 109.5
C88 C87 C92 118.5(3)
C88 C87 C34 119.5(3)
C92 C87 C34 122.0(3)
C89 C88 C87 121.0(4)
C89 C88 H88 119.5
C87 C88 H88 119.5
C90 C89 C88 119.9(4)
C90 C89 H89 120.1
C88 C89 H89 120.1
C89 C90 C91 120.1(4)
C89 C90 H90 119.9
C91 C90 H90 119.9
C90 C91 C92 119.9(4)
C90 C91 H91 120.0
C92 C91 H91 120.0
C91 C92 C87 120.6(4)
C91 C92 H92 119.7
C87 C92 H92 119.7
O7 C93 O8 119.2(3)
O7 C93 C35 128.8(3)
O8 C93 C35 112.0(3)
O8 C94 C95 107.2(3)
O8 C94 H94A 110.3
C95 C94 H94A 110.3
O8 C94 H94B 110.3
C95 C94 H94B 110.3
H94A C94 H94B 108.5
C94 C95 H95A 109.5
C94 C95 H95B 109.5
H95A C95 H95B 109.5
C94 C95 H95C 109.5
H95A C95 H95C 109.5
H95B C95 H95C 109.5
O5 C96 O6 121.6(3)
O5 C96 C38 126.3(4)
O6 C96 C38 112.1(3)
O6 C97 C98 106.4(4)
O6 C97 H97A 110.4
C98 C97 H97A 110.4
O6 C97 H97B 110.4
C98 C97 H97B 110.4
H97A C97 H97B 108.6
C97 C98 H98A 109.5
C97 C98 H98B 109.5
H98A C98 H98B 109.5
C97 C98 H98C 109.5
H98A C98 H98C 109.5
H98B C98 H98C 109.5
C100 C99 C104 118.8(4)
C100 C99 C39 120.9(4)
C104 C99 C39 120.3(4)
C101 C100 C99 121.3(4)
C101 C100 H100 119.3
C99 C100 H100 119.3
C100 C101 C102 119.5(5)
C100 C101 H101 120.2
C102 C101 H101 120.2
C103 C102 C101 120.3(4)
C103 C102 H102 119.8
C101 C102 H102 119.8
C102 C103 C104 120.7(4)
C102 C103 H103 119.6
C104 C103 H103 119.6
C99 C104 C103 119.3(5)
C99 C104 H104 120.4
C103 C104 H104 120.4
C52 C105 C106 112.5(4)
C52 C105 H10A 109.1
C106 C105 H10A 109.1
C52 C105 H10B 109.1
C106 C105 H10B 109.1
H10A C105 H10B 107.8
C105 C106 H10C 109.5
C105 C106 H10D 109.5
H10C C106 H10D 109.5
C105 C106 H10E 109.5
H10C C106 H10E 109.5
H10D C106 H10E 109.5
C53 C107 C108 111.5(6)
C53 C107 H10F 109.3
C108 C107 H10F 109.3
C53 C107 H10G 109.3
C108 C107 H10G 109.3
H10F C107 H10G 108.0
C107 C108 H10H 109.5
C107 C108 H10I 109.5
H10H C108 H10I 109.5
C107 C108 H10J 109.5
H10H C108 H10J 109.5
H10I C108 H10J 109.5
C110 C109 C56 111.4(5)
C110 C109 H10K 109.3
C56 C109 H10K 109.4
C110 C109 H10L 109.4
C56 C109 H10L 109.4
H10K C109 H10L 108.0
C109 C110 H11A 109.5
C109 C110 H11B 109.5
H11A C110 H11B 109.5
C109 C110 H11C 109.5
H11A C110 H11C 109.5
H11B C110 H11C 109.5
C112 C111 C57 114.6(6)
C112 C111 H11D 108.6
C57 C111 H11D 108.6
C112 C111 H11E 108.6
C57 C111 H11E 108.6
H11D C111 H11E 107.6
C111 C112 H11F 109.5
C111 C112 H11G 109.5
H11F C112 H11G 109.5
C111 C112 H11H 109.5
H11F C112 H11H 109.5
H11G C112 H11H 109.5
C118 C113 C114 118.1(3)
C118 C113 C70 122.2(4)
C114 C113 C70 119.6(3)
C115 C114 C113 120.6(4)
C115 C114 H114 119.7
C113 C114 H114 119.7
C114 C115 C116 120.3(4)
C114 C115 H115 119.8
C116 C115 H115 119.8
C117 C116 C115 119.6(4)
C117 C116 H116 120.2
C115 C116 H116 120.2
C116 C117 C118 120.1(4)
C116 C117 H117 120.0
C118 C117 H117 120.0
C113 C118 C117 121.2(4)
C113 C118 H118 119.4
C117 C118 H118 119.4
O3 C119 O4 119.4(3)
O3 C119 C71 129.0(3)
O4 C119 C71 111.6(3)
O4 C120 C121 106.7(3)
O4 C120 H12A 110.4
C121 C120 H12A 110.4
O4 C120 H12B 110.4
C121 C120 H12B 110.4
H12A C120 H12B 108.6
C120 C121 H12C 109.5
C120 C121 H12D 109.5
H12C C121 H12D 109.5
C120 C121 H12E 109.5
H12C C121 H12E 109.5
H12D C121 H12E 109.5
O1 C122 O2 121.9(4)
O1 C122 C2 126.1(4)
O2 C122 C2 111.9(4)
O2 C123 C124 105.7(6)
O2 C123 H12F 110.6
C124 C123 H12F 110.6
O2 C123 H12G 110.6
C124 C123 H12G 110.6
H12F C123 H12G 108.7
C123 C124 H12H 109.5
C123 C124 H12I 109.5
H12H C124 H12I 109.5
C123 C124 H12J 109.5
H12H C124 H12J 109.5
H12I C124 H12J 109.5
N17 C125 C126 110.0(3)
N17 C125 C196 119.6(3)
C126 C125 C196 130.3(3)
C127 C126 C125 106.4(3)
C127 C126 C197 126.2(3)
C125 C126 C197 127.2(3)
C128 C127 C126 104.6(3)
C128 C127 C200 121.2(3)
C126 C127 C200 132.6(3)
N17 C128 C127 111.7(3)
N17 C128 C129 115.3(3)
C127 C128 C129 132.6(3)
N18 C129 C128 115.2(3)
N18 C129 C130 110.3(3)
C128 C129 C130 133.9(3)
C131 C130 C129 105.7(3)
C131 C130 H130 127.1
C129 C130 H130 127.1
C130 C131 C132 107.8(3)
C130 C131 H131 126.1
C132 C131 H131 126.1
C133 C132 N18 121.8(3)
C133 C132 C131 130.6(3)
N18 C132 C131 107.5(3)
C132 C133 C134 124.9(3)
C132 C133 H133 117.5
C134 C133 H133 117.5
N19 C134 C133 124.5(3)
N19 C134 C135 109.6(3)
C133 C134 C135 125.7(3)
C136 C135 C134 107.0(3)
C136 C135 H135 126.5
C134 C135 H135 126.5
C135 C136 C137 106.8(3)
C135 C136 H136 126.6
C137 C136 H136 126.6
N19 C137 C138 122.8(3)
N19 C137 C136 109.2(3)
C138 C137 C136 127.6(3)
C139 C138 C137 128.5(3)
C139 C138 H138 115.8
C137 C138 H138 115.8
C138 C139 N20 125.1(3)
C138 C139 C140 125.3(3)
N20 C139 C140 109.3(3)
C141 C140 C139 107.2(3)
C141 C140 C206 128.0(4)
C139 C140 C206 124.9(3)
C140 C141 C142 105.5(3)
C140 C141 C208 127.9(4)
C142 C141 C208 126.5(3)
N20 C142 C141 112.2(3)
N20 C142 C143 122.1(3)
C141 C142 C143 125.6(3)
N21 C143 C142 119.9(3)
N21 C143 C144 113.2(3)
C142 C143 C144 126.8(3)
C145 C144 C143 105.0(3)
C145 C144 C210 128.1(3)
C143 C144 C210 126.7(3)
C144 C145 C146 106.5(3)
C144 C145 C212 128.6(4)
C146 C145 C212 124.9(3)
C147 C146 N21 123.1(3)
C147 C146 C145 126.4(3)
N21 C146 C145 110.4(3)
C146 C147 C148 127.1(4)
C146 C147 H147 116.4
C148 C147 H147 116.4
N22 C148 C149 107.1(3)
N22 C148 C147 120.7(3)
C149 C148 C147 132.2(4)
C150 C149 C148 107.4(3)
C150 C149 H149 126.3
C148 C149 H149 126.3
C149 C150 C151 108.0(3)
C149 C150 H150 126.0
C151 C150 H150 126.0
N22 C151 C150 107.4(3)
N22 C151 C152 124.3(3)
C150 C151 C152 128.2(4)
C153 C152 C151 126.9(4)
C153 C152 H152 116.6
C151 C152 H152 116.6
C152 C153 N23 123.9(4)
C152 C153 C154 126.9(4)
N23 C153 C154 109.1(3)
C155 C154 C153 107.1(4)
C155 C154 H154 126.4
C153 C154 H154 126.4
C154 C155 C156 105.6(4)
C154 C155 H155 127.2
C156 C155 H155 127.2
N23 C156 C157 119.5(3)
N23 C156 C155 112.0(3)
C157 C156 C155 128.5(3)
N24 C157 C158 107.8(3)
N24 C157 C156 117.5(3)
C158 C157 C156 134.7(3)
C157 C158 C159 106.8(3)
C157 C158 C214 123.1(3)
C159 C158 C214 130.1(3)
C160 C159 C158 106.9(3)
C160 C159 C220 127.8(3)
C158 C159 C220 125.1(3)
N24 C160 C159 107.2(3)
N24 C160 C161 118.8(3)
C159 C160 C161 133.7(3)
N25 C161 C162 109.8(3)
N25 C161 C160 120.8(3)
C162 C161 C160 128.7(3)
C163 C162 C161 106.1(3)
C163 C162 C223 128.1(3)
C161 C162 C223 125.7(3)
C164 C163 C162 106.2(3)
C164 C163 C226 124.6(4)
C162 C163 C226 129.2(4)
N25 C164 C163 110.1(3)
N25 C164 C165 115.0(3)
C163 C164 C165 134.3(3)
N26 C165 C164 115.1(3)
N26 C165 C166 109.9(3)
C164 C165 C166 134.7(4)
C167 C166 C165 106.1(4)
C167 C166 H166 126.9
C165 C166 H166 126.9
C166 C167 C168 108.0(4)
C166 C167 H167 126.0
C168 C167 H167 126.0
C169 C168 N26 121.5(4)
C169 C168 C167 131.0(4)
N26 C168 C167 107.4(4)
C168 C169 C170 125.5(4)
C168 C169 H169 117.2
C170 C169 H169 117.2
N27 C170 C171 109.7(4)
N27 C170 C169 124.6(4)
C171 C170 C169 125.6(4)
C172 C171 C170 106.9(3)
C172 C171 H171 126.5
C170 C171 H171 126.5
C171 C172 C173 106.0(4)
C171 C172 H172 127.0
C173 C172 H172 127.0
N27 C173 C174 121.9(3)
N27 C173 C172 110.4(3)
C174 C173 C172 127.3(4)
C175 C174 C173 127.9(4)
C175 C174 H174 116.0
C173 C174 H174 116.0
N28 C175 C174 124.2(3)
N28 C175 C176 109.4(3)
C174 C175 C176 125.7(3)
C177 C176 C175 107.4(3)
C177 C176 C232 127.0(4)
C175 C176 C232 125.7(3)
C176 C177 C178 105.5(3)
C176 C177 C234 127.1(3)
C178 C177 C234 127.2(3)
N28 C178 C177 111.2(3)
N28 C178 C179 121.8(3)
C177 C178 C179 127.0(3)
N29 C179 C178 120.1(3)
N29 C179 C180 112.7(3)
C178 C179 C180 127.2(3)
C181 C180 C179 105.4(3)
C181 C180 C236 126.7(4)
C179 C180 C236 127.3(3)
C180 C181 C182 106.1(3)
C180 C181 C238 127.3(4)
C182 C181 C238 126.5(3)
C183 C182 N29 123.3(3)
C183 C182 C181 126.5(3)
N29 C182 C181 110.2(3)
C182 C183 C184 126.4(3)
C182 C183 H183 116.8
C184 C183 H183 116.8
N30 C184 C185 106.7(3)
N30 C184 C183 121.1(3)
C185 C184 C183 132.2(3)
C186 C185 C184 108.3(3)
C186 C185 H185 125.9
C184 C185 H185 125.9
C185 C186 C187 107.2(3)
C185 C186 H186 126.4
C187 C186 H186 126.4
N30 C187 C186 107.9(3)
N30 C187 C188 124.3(3)
C186 C187 C188 127.6(4)
C189 C188 C187 126.7(4)
C189 C188 H188 116.6
C187 C188 H188 116.6
C188 C189 N31 123.5(3)
C188 C189 C190 126.6(3)
N31 C189 C190 109.8(3)
C191 C190 C189 106.9(3)
C191 C190 H190 126.5
C189 C190 H190 126.5
C190 C191 C192 105.7(3)
C190 C191 H191 127.2
C192 C191 H191 127.2
N31 C192 C193 120.2(3)
N31 C192 C191 112.3(3)
C193 C192 C191 127.5(3)
N32 C193 C194 108.0(3)
N32 C193 C192 118.0(3)
C194 C193 C192 134.0(3)
C193 C194 C195 106.5(3)
C193 C194 C240 125.1(3)
C195 C194 C240 128.4(3)
C196 C195 C194 108.0(3)
C196 C195 C246 128.4(3)
C194 C195 C246 122.8(3)
N32 C196 C195 105.8(3)
N32 C196 C125 119.2(3)
C195 C196 C125 135.0(3)
O9 C197 O10 121.8(3)
O9 C197 C126 126.1(4)
O10 C197 C126 112.1(3)
O10 C198 C199 106.9(4)
O10 C198 H19A 110.4
C199 C198 H19A 110.4
O10 C198 H19B 110.4
C199 C198 H19B 110.4
H19A C198 H19B 108.6
C198 C199 H19C 109.5
C198 C199 H19D 109.5
H19C C199 H19D 109.5
C198 C199 H19E 109.5
H19C C199 H19E 109.5
H19D C199 H19E 109.5
C205 C200 C201 117.1(4)
C205 C200 C127 126.2(4)
C201 C200 C127 116.7(3)
C202 C201 C200 122.4(4)
C202 C201 H201 118.8
C200 C201 H201 118.8
C201 C202 C203 119.4(4)
C201 C202 H202 120.3
C203 C202 H202 120.3
C204 C203 C202 119.1(4)
C204 C203 H203 120.4
C202 C203 H203 120.4
C203 C204 C205 121.5(4)
C203 C204 H204 119.3
C205 C204 H204 119.3
C200 C205 C204 120.4(4)
C200 C205 H205 119.8
C204 C205 H205 119.8
C140 C206 C207 112.3(4)
C140 C206 H20A 109.1
C207 C206 H20A 109.1
C140 C206 H20B 109.1
C207 C206 H20B 109.1
H20A C206 H20B 107.9
C206 C207 H20C 109.5
C206 C207 H20D 109.5
H20C C207 H20D 109.5
C206 C207 H20E 109.5
H20C C207 H20E 109.5
H20D C207 H20E 109.5
C141 C208 C209 113.5(4)
C141 C208 H20F 108.9
C209 C208 H20F 108.9
C141 C208 H20G 108.9
C209 C208 H20G 108.9
H20F C208 H20G 107.7
C208 C209 H20H 109.5
C208 C209 H20I 109.5
H20H C209 H20I 109.5
C208 C209 H20J 109.5
H20H C209 H20J 109.5
H20I C209 H20J 109.5
C144 C210 C211 111.5(3)
C144 C210 H21A 109.3
C211 C210 H21A 109.3
C144 C210 H21B 109.3
C211 C210 H21B 109.3
H21A C210 H21B 108.0
C210 C211 H21C 109.5
C210 C211 H21D 109.5
H21C C211 H21D 109.5
C210 C211 H21E 109.5
H21C C211 H21E 109.5
H21D C211 H21E 109.5
C145 C212 C213 114.2(4)
C145 C212 H21F 108.7
C213 C212 H21F 108.7
C145 C212 H21G 108.7
C213 C212 H21G 108.7
H21F C212 H21G 107.6
C212 C213 H21H 109.5
C212 C213 H21I 109.5
H21H C213 H21I 109.5
C212 C213 H21J 109.5
H21H C213 H21J 109.5
H21I C213 H21J 109.5
C219 C214 C215 118.5(4)
C219 C214 C158 121.9(4)
C215 C214 C158 119.6(4)
C216 C215 C214 120.1(4)
C216 C215 H215 119.9
C214 C215 H215 119.9
C215 C216 C217 120.6(4)
C215 C216 H216 119.7
C217 C216 H216 119.7
C218 C217 C216 119.5(4)
C218 C217 H217 120.2
C216 C217 H217 120.2
C219 C218 C217 120.0(4)
C219 C218 H218 120.0
C217 C218 H218 120.0
C218 C219 C214 121.3(4)
C218 C219 H219 119.4
C214 C219 H219 119.4
O13 C220 O14 119.9(3)
O13 C220 C159 128.6(3)
O14 C220 C159 111.5(3)
O14 C221 C222 106.6(3)
O14 C221 H22A 110.4
C222 C221 H22A 110.4
O14 C221 H22B 110.4
C222 C221 H22B 110.4
H22A C221 H22B 108.6
C221 C222 H22C 109.5
C221 C222 H22D 109.5
H22C C222 H22D 109.5
C221 C222 H22E 109.5
H22C C222 H22E 109.5
H22D C222 H22E 109.5
O15 C223 O16 121.2(4)
O15 C223 C162 126.3(4)
O16 C223 C162 112.5(3)
O16 C224 C225 105.6(4)
O16 C224 H22F 110.6
C225 C224 H22F 110.6
O16 C224 H22G 110.6
C225 C224 H22G 110.6
H22F C224 H22G 108.7
C224 C225 H22H 109.5
C224 C225 H22I 109.5
H22H C225 H22I 109.5
C224 C225 H22J 109.5
H22H C225 H22J 109.5
H22I C225 H22J 109.5
C231 C226 C227 118.6(4)
C231 C226 C163 121.2(4)
C227 C226 C163 120.0(4)
C228 C227 C226 120.2(4)
C228 C227 H227 119.9
C226 C227 H227 119.9
C229 C228 C227 120.5(5)
C229 C228 H228 119.8
C227 C228 H228 119.8
C230 C229 C228 120.0(4)
C230 C229 H229 120.0
C228 C229 H229 120.0
C229 C230 C231 120.4(5)
C229 C230 H230 119.8
C231 C230 H230 119.8
C226 C231 C230 120.4(5)
C226 C231 H231 119.8
C230 C231 H231 119.8
C176 C232 C233 112.0(3)
C176 C232 H23A 109.2
C233 C232 H23A 109.2
C176 C232 H23B 109.2
C233 C232 H23B 109.2
H23A C232 H23B 107.9
C232 C233 H23C 109.5
C232 C233 H23D 109.5
H23C C233 H23D 109.5
C232 C233 H23E 109.5
H23C C233 H23E 109.5
H23D C233 H23E 109.5
C177 C234 C235 111.9(4)
C177 C234 H23F 109.2
C235 C234 H23F 109.2
C177 C234 H23G 109.2
C235 C234 H23G 109.2
H23F C234 H23G 107.9
C234 C235 H23H 109.5
C234 C235 H23I 109.5
H23H C235 H23I 109.5
C234 C235 H23J 109.5
H23H C235 H23J 109.5
H23I C235 H23J 109.5
C237 C236 C180 111.7(3)
C237 C236 H23K 109.3
C180 C236 H23K 109.3
C237 C236 H23L 109.3
C180 C236 H23L 109.3
H23K C236 H23L 107.9
C236 C237 H23M 109.5
C236 C237 H23N 109.5
H23M C237 H23N 109.5
C236 C237 H23O 109.5
H23M C237 H23O 109.5
H23N C237 H23O 109.5
C181 C238 C239 114.7(4)
C181 C238 H23P 108.6
C239 C238 H23P 108.6
C181 C238 H23Q 108.6
C239 C238 H23Q 108.6
H23P C238 H23Q 107.6
C238 C239 H23R 109.5
C238 C239 H23S 109.5
H23R C239 H23S 109.5
C238 C239 H23T 109.5
H23R C239 H23T 109.5
H23S C239 H23T 109.5
C241 C240 C245 117.6(4)
C241 C240 C194 121.6(4)
C245 C240 C194 120.8(4)
C240 C241 C242 122.5(5)
C240 C241 H241 118.8
C242 C241 H241 118.8
C243 C242 C241 119.8(5)
C243 C242 H242 120.1
C241 C242 H242 120.1
C242 C243 C244 118.6(5)
C242 C243 H243 120.7
C244 C243 H243 120.7
C243 C244 C245 120.8(6)
C243 C244 H244 119.6
C245 C244 H244 119.6
C240 C245 C244 120.7(5)
C240 C245 H245 119.7
C244 C245 H245 119.7
O11 C246 O12 119.4(4)
O11 C246 C195 129.1(3)
O12 C246 C195 111.4(3)
O12 C247 C248 105.9(4)
O12 C247 H24A 110.6
C248 C247 H24A 110.6
O12 C247 H24B 110.6
C248 C247 H24B 110.6
H24A C247 H24B 108.7
C247 C248 H24C 109.5
C247 C248 H24D 109.5
H24C C248 H24D 109.5
C247 C248 H24E 109.5
H24C C248 H24E 109.5
H24D C248 H24E 109.5
C1 N1 C4 107.5(3)
C1 N1 Zn1 138.0(2)
C4 N1 Zn1 114.5(2)
C5 N2 C8 108.6(3)
C5 N2 Zn1 117.5(3)
C8 N2 Zn1 132.9(3)
C10 N3 C13 106.8(3)
C10 N3 Zn1 130.2(3)
C13 N3 Zn1 122.9(3)
C18 N4 C15 106.1(3)
C18 N4 Zn1 130.9(2)
C15 N4 Zn1 116.6(2)
C19 N5 C22 105.0(3)
C27 N6 C24 110.2(3)
C27 N6 H6N 124.9
C24 N6 H6N 124.9
C32 N7 C29 105.9(3)
C36 N8 C33 111.9(3)
C36 N8 H8N 124.1
C33 N8 H8N 124.1
C37 N9 C40 108.1(3)
C37 N9 Zn2 136.3(3)
C40 N9 Zn2 115.2(2)
C41 N10 C44 108.7(4)
C41 N10 Zn2 118.4(3)
C44 N10 Zn2 132.8(3)
C49 N11 C46 107.8(3)
C49 N11 Zn2 122.8(3)
C46 N11 Zn2 129.3(3)
C54 N12 C51 105.8(3)
C54 N12 Zn2 132.7(3)
C51 N12 Zn2 115.7(2)
C55 N13 C58 105.4(3)
C63 N14 C60 110.2(3)
C63 N14 H14N 124.9
C60 N14 H14N 124.9
C68 N15 C65 105.4(3)
C72 N16 C69 111.8(3)
C72 N16 H16N 124.1
C69 N16 H16N 124.1
C125 N17 C128 107.3(3)
C125 N17 Zn3 139.2(2)
C128 N17 Zn3 113.2(2)
C129 N18 C132 108.6(3)
C129 N18 Zn3 117.6(2)
C132 N18 Zn3 133.3(2)
C134 N19 C137 107.4(3)
C134 N19 Zn3 129.7(2)
C137 N19 Zn3 122.7(2)
C142 N20 C139 105.8(3)
C142 N20 Zn3 130.2(2)
C139 N20 Zn3 117.8(2)
C143 N21 C146 105.0(3)
C151 N22 C148 110.1(3)
C151 N22 H22N 124.9
C148 N22 H22N 124.9
C156 N23 C153 106.2(3)
C160 N24 C157 111.4(3)
C160 N24 H24N 124.3
C157 N24 H24N 124.3
C161 N25 C164 107.8(3)
C161 N25 Zn4 137.9(2)
C164 N25 Zn4 114.3(2)
C165 N26 C168 108.5(3)
C165 N26 Zn4 117.7(3)
C168 N26 Zn4 133.4(3)
C170 N27 C173 106.9(3)
C170 N27 Zn4 129.8(3)
C173 N27 Zn4 123.2(3)
C178 N28 C175 106.6(3)
C178 N28 Zn4 131.0(2)
C175 N28 Zn4 116.3(2)
C179 N29 C182 105.6(3)
C187 N30 C184 109.9(3)
C187 N30 H30N 125.1
C184 N30 H30N 125.1
C192 N31 C189 105.2(3)
C196 N32 C193 111.8(3)
C196 N32 H32N 124.1
C193 N32 H32N 124.1
C122 O2 C123 117.2(5)
C119 O3 Zn1 130.9(2)
C119 O4 C120 117.4(3)
C96 O6 C97 116.7(3)
C93 O7 Zn2 131.6(2)
C93 O8 C94 117.3(3)
C197 O10 C198 116.3(3)
C246 O11 Zn3 130.0(3)
C246 O12 C247 117.4(3)
C220 O13 Zn4 130.1(2)
C220 O14 C221 116.8(3)
C223 O16 C224 116.0(3)
N2 Zn1 N4 145.55(12)
N2 Zn1 N3 84.54(13)
N4 Zn1 N3 89.94(12)
N2 Zn1 N1 77.23(12)
N4 Zn1 N1 109.19(12)
N3 Zn1 N1 160.38(12)
N2 Zn1 O3 121.91(11)
N4 Zn1 O3 92.55(11)
N3 Zn1 O3 99.87(11)
N1 Zn1 O3 83.99(10)
N11 Zn2 N10 84.86(14)
N11 Zn2 N12 89.28(13)
N10 Zn2 N12 145.14(14)
N11 Zn2 O7 101.20(11)
N10 Zn2 O7 121.59(13)
N12 Zn2 O7 93.27(11)
N11 Zn2 N9 160.18(14)
N10 Zn2 N9 76.02(13)
N12 Zn2 N9 109.39(12)
O7 Zn2 N9 84.78(11)
N18 Zn3 N20 141.53(12)
N18 Zn3 N19 83.87(12)
N20 Zn3 N19 90.34(12)
N18 Zn3 O11 124.70(12)
N20 Zn3 O11 93.78(11)
N19 Zn3 O11 99.41(11)
N18 Zn3 N17 77.02(12)
N20 Zn3 N17 109.36(12)
N19 Zn3 N17 159.43(12)
O11 Zn3 N17 85.54(11)
N26 Zn4 N27 84.71(13)
N26 Zn4 N28 143.81(13)
N27 Zn4 N28 89.03(13)
N26 Zn4 N25 77.63(13)
N27 Zn4 N25 161.27(13)
N28 Zn4 N25 108.93(12)
N26 Zn4 O13 123.53(12)
N27 Zn4 O13 99.90(11)
N28 Zn4 O13 92.66(11)
N25 Zn4 O13 84.95(11)

loop_
_geom_bond_atom_site_label_1
_geom_bond_atom_site_label_2
_geom_bond_distance
C1 N1 1.335(5)
C1 C2 1.437(5)
C1 C72 1.449(5)
C2 C3 1.407(6)
C2 C122 1.457(6)
C3 C4 1.403(5)
C3 C73 1.477(5)
C4 N1 1.368(4)
C4 C5 1.444(5)
C5 N2 1.326(5)
C5 C6 1.447(5)
C6 C7 1.365(7)
C6 H6 0.9500
C7 C8 1.437(6)
C7 H7 0.9500
C8 C9 1.372(6)
C8 N2 1.383(5)
C9 C10 1.426(6)
C9 H9 0.9500
C10 N3 1.357(5)
C10 C11 1.423(6)
C11 C12 1.363(7)
C11 H11 0.9500
C12 C13 1.422(6)
C12 H12 0.9500
C13 N3 1.366(5)
C13 C14 1.394(6)
C14 C15 1.393(5)
C14 H14 0.9500
C15 N4 1.396(4)
C15 C16 1.440(6)
C16 C17 1.366(5)
C16 C79 1.506(5)
C17 C18 1.443(5)
C17 C81 1.505(6)
C18 N4 1.336(5)
C18 C19 1.460(5)
C19 N5 1.331(5)
C19 C20 1.467(5)
C20 C21 1.356(5)
C20 C83 1.502(5)
C21 C22 1.462(5)
C21 C85 1.502(5)
C22 C23 1.371(5)
C22 N5 1.393(5)
C23 C24 1.425(6)
C23 H23 0.9500
C24 N6 1.378(5)
C24 C25 1.408(5)
C25 C26 1.378(6)
C25 H25 0.9500
C26 C27 1.408(6)
C26 H26 0.9500
C27 N6 1.365(5)
C27 C28 1.423(6)
C28 C29 1.371(6)
C28 H28 0.9500
C29 N7 1.395(5)
C29 C30 1.458(6)
C30 C31 1.351(6)
C30 H30 0.9500
C31 C32 1.453(5)
C31 H31 0.9500
C32 N7 1.326(5)
C32 C33 1.444(5)
C33 N8 1.366(4)
C33 C34 1.389(5)
C34 C35 1.437(5)
C34 C87 1.483(5)
C35 C36 1.423(5)
C35 C93 1.462(5)
C36 N8 1.353(5)
C36 C37 1.451(5)
C37 N9 1.343(5)
C37 C38 1.433(5)
C38 C39 1.415(5)
C38 C96 1.477(5)
C39 C40 1.401(5)
C39 C99 1.482(5)
C40 N9 1.376(5)
C40 C41 1.435(5)
C41 N10 1.323(5)
C41 C42 1.451(6)
C42 C43 1.361(6)
C42 H42 0.9500
C43 C44 1.443(6)
C43 H43 0.9500
C44 C45 1.374(6)
C44 N10 1.381(5)
C45 C46 1.416(7)
C45 H45 0.9500
C46 N11 1.371(5)
C46 C47 1.427(6)
C47 C48 1.369(7)
C47 H47 0.9500
C48 C49 1.435(5)
C48 H48 0.9500
C49 N11 1.358(6)
C49 C50 1.407(6)
C50 C51 1.383(5)
C50 H50 0.9500
C51 N12 1.408(5)
C51 C52 1.434(6)
C52 C53 1.374(6)
C52 C105 1.493(6)
C53 C54 1.445(6)
C53 C107 1.518(6)
C54 N12 1.348(5)
C54 C55 1.454(5)
C55 N13 1.318(5)
C55 C56 1.485(6)
C56 C57 1.346(6)
C56 C109 1.506(6)
C57 C58 1.457(6)
C57 C111 1.517(6)
C58 C59 1.364(5)
C58 N13 1.397(5)
C59 C60 1.418(6)
C59 H59 0.9500
C60 N14 1.366(5)
C60 C61 1.411(5)
C61 C62 1.376(6)
C61 H61 0.9500
C62 C63 1.411(5)
C62 H62 0.9500
C63 N14 1.359(5)
C63 C64 1.415(5)
C64 C65 1.372(5)
C64 H64 0.9500
C65 N15 1.394(5)
C65 C66 1.448(5)
C66 C67 1.352(5)
C66 H66 0.9500
C67 C68 1.451(5)
C67 H67 0.9500
C68 N15 1.328(5)
C68 C69 1.442(5)
C69 N16 1.367(5)
C69 C70 1.392(5)
C70 C71 1.424(5)
C70 C113 1.486(5)
C71 C72 1.431(5)
C71 C119 1.461(5)
C72 N16 1.344(5)
C73 C78 1.376(6)
C73 C74 1.408(7)
C74 C75 1.380(8)
C74 H74 0.9500
C75 C76 1.397(8)
C75 H75 0.9500
C76 C77 1.371(8)
C76 H76 0.9500
C77 C78 1.393(6)
C77 H77 0.9500
C78 H78 0.9500
C79 C80 1.526(8)
C79 H79A 0.9900
C79 H79B 0.9900
C80 H80A 0.9800
C80 H80B 0.9800
C80 H80C 0.9800
C81 C82 1.518(6)
C81 H81A 0.9900
C81 H81B 0.9900
C82 H82A 0.9800
C82 H82B 0.9800
C82 H82C 0.9800
C83 C84 1.537(7)
C83 H83A 0.9900
C83 H83B 0.9900
C84 H84A 0.9800
C84 H84B 0.9800
C84 H84C 0.9800
C85 C86 1.487(7)
C85 H85A 0.9900
C85 H85B 0.9900
C86 H86A 0.9800
C86 H86B 0.9800
C86 H86C 0.9800
C87 C88 1.391(6)
C87 C92 1.396(6)
C88 C89 1.388(6)
C88 H88 0.9500
C89 C90 1.382(7)
C89 H89 0.9500
C90 C91 1.383(7)
C90 H90 0.9500
C91 C92 1.390(5)
C91 H91 0.9500
C92 H92 0.9500
C93 O7 1.238(4)
C93 O8 1.327(4)
C94 O8 1.451(4)
C94 C95 1.491(5)
C94 H94A 0.9900
C94 H94B 0.9900
C95 H95A 0.9800
C95 H95B 0.9800
C95 H95C 0.9800
C96 O5 1.221(5)
C96 O6 1.322(5)
C97 O6 1.459(5)
C97 C98 1.513(6)
C97 H97A 0.9900
C97 H97B 0.9900
C98 H98A 0.9800
C98 H98B 0.9800
C98 H98C 0.9800
C99 C100 1.387(6)
C99 C104 1.401(6)
C100 C101 1.381(6)
C100 H100 0.9500
C101 C102 1.385(7)
C101 H101 0.9500
C102 C103 1.365(8)
C102 H102 0.9500
C103 C104 1.403(6)
C103 H103 0.9500
C104 H104 0.9500
C105 C106 1.531(8)
C105 H10A 0.9900
C105 H10B 0.9900
C106 H10C 0.9800
C106 H10D 0.9800
C106 H10E 0.9800
C107 C108 1.521(11)
C107 H10F 0.9900
C107 H10G 0.9900
C108 H10H 0.9800
C108 H10I 0.9800
C108 H10J 0.9800
C109 C110 1.487(7)
C109 H10K 0.9900
C109 H10L 0.9900
C110 H11A 0.9800
C110 H11B 0.9800
C110 H11C 0.9800
C111 C112 1.476(10)
C111 H11D 0.9900
C111 H11E 0.9900
C112 H11F 0.9800
C112 H11G 0.9800
C112 H11H 0.9800
C113 C118 1.383(5)
C113 C114 1.409(6)
C114 C115 1.388(6)
C114 H114 0.9500
C115 C116 1.389(7)
C115 H115 0.9500
C116 C117 1.382(6)
C116 H116 0.9500
C117 C118 1.398(5)
C117 H117 0.9500
C118 H118 0.9500
C119 O3 1.236(4)
C119 O4 1.327(4)
C120 O4 1.452(4)
C120 C121 1.494(6)
C120 H12A 0.9900
C120 H12B 0.9900
C121 H12C 0.9800
C121 H12D 0.9800
C121 H12E 0.9800
C122 O1 1.223(6)
C122 O2 1.341(5)
C123 O2 1.447(6)
C123 C124 1.529(9)
C123 H12F 0.9900
C123 H12G 0.9900
C124 H12H 0.9800
C124 H12I 0.9800
C124 H12J 0.9800
C125 N17 1.340(5)
C125 C126 1.425(5)
C125 C196 1.454(5)
C126 C127 1.420(5)
C126 C197 1.471(5)
C127 C128 1.401(5)
C127 C200 1.483(5)
C128 N17 1.360(4)
C128 C129 1.434(5)
C129 N18 1.322(5)
C129 C130 1.452(5)
C130 C131 1.362(6)
C130 H130 0.9500
C131 C132 1.445(5)
C131 H131 0.9500
C132 C133 1.367(5)
C132 N18 1.384(5)
C133 C134 1.416(5)
C133 H133 0.9500
C134 N19 1.362(5)
C134 C135 1.426(5)
C135 C136 1.369(6)
C135 H135 0.9500
C136 C137 1.433(5)
C136 H136 0.9500
C137 N19 1.368(5)
C137 C138 1.404(5)
C138 C139 1.382(5)
C138 H138 0.9500
C139 N20 1.399(4)
C139 C140 1.440(5)
C140 C141 1.373(5)
C140 C206 1.498(5)
C141 C142 1.443(5)
C141 C208 1.493(5)
C142 N20 1.336(5)
C142 C143 1.463(5)
C143 N21 1.325(5)
C143 C144 1.473(5)
C144 C145 1.359(5)
C144 C210 1.504(5)
C145 C146 1.467(5)
C145 C212 1.509(5)
C146 C147 1.375(5)
C146 N21 1.392(5)
C147 C148 1.416(5)
C147 H147 0.9500
C148 N22 1.374(5)
C148 C149 1.412(5)
C149 C150 1.391(6)
C149 H149 0.9500
C150 C151 1.402(5)
C150 H150 0.9500
C151 N22 1.365(5)
C151 C152 1.412(6)
C152 C153 1.361(6)
C152 H152 0.9500
C153 N23 1.395(5)
C153 C154 1.444(6)
C154 C155 1.358(6)
C154 H154 0.9500
C155 C156 1.454(5)
C155 H155 0.9500
C156 N23 1.321(5)
C156 C157 1.448(5)
C157 N24 1.374(5)
C157 C158 1.388(5)
C158 C159 1.432(5)
C158 C214 1.490(5)
C159 C160 1.416(5)
C159 C220 1.467(5)
C160 N24 1.343(5)
C160 C161 1.467(5)
C161 N25 1.342(5)
C161 C162 1.428(5)
C162 C163 1.416(5)
C162 C223 1.480(5)
C163 C164 1.397(5)
C163 C226 1.479(5)
C164 N25 1.382(5)
C164 C165 1.434(5)
C165 N26 1.327(5)
C165 C166 1.449(5)
C166 C167 1.351(6)
C166 H166 0.9500
C167 C168 1.442(6)
C167 H167 0.9500
C168 C169 1.366(6)
C168 N26 1.381(5)
C169 C170 1.426(6)
C169 H169 0.9500
C170 N27 1.361(5)
C170 C171 1.425(6)
C171 C172 1.378(6)
C171 H171 0.9500
C172 C173 1.424(5)
C172 H172 0.9500
C173 N27 1.361(5)
C173 C174 1.408(5)
C174 C175 1.392(5)
C174 H174 0.9500
C175 N28 1.388(5)
C175 C176 1.431(5)
C176 C177 1.378(5)
C176 C232 1.496(5)
C177 C178 1.446(5)
C177 C234 1.496(5)
C178 N28 1.345(5)
C178 C179 1.454(5)
C179 N29 1.324(5)
C179 C180 1.473(5)
C180 C181 1.360(5)
C180 C236 1.508(5)
C181 C182 1.472(5)
C181 C238 1.502(5)
C182 C183 1.378(5)
C182 N29 1.388(5)
C183 C184 1.420(5)
C183 H183 0.9500
C184 N30 1.379(5)
C184 C185 1.399(5)
C185 C186 1.386(5)
C185 H185 0.9500
C186 C187 1.400(5)
C186 H186 0.9500
C187 N30 1.356(5)
C187 C188 1.427(5)
C188 C189 1.365(5)
C188 H188 0.9500
C189 N31 1.402(5)
C189 C190 1.441(5)
C190 C191 1.352(5)
C190 H190 0.9500
C191 C192 1.458(5)
C191 H191 0.9500
C192 N31 1.323(5)
C192 C193 1.441(5)
C193 N32 1.375(5)
C193 C194 1.383(5)
C194 C195 1.425(5)
C194 C240 1.484(5)
C195 C196 1.423(5)
C195 C246 1.451(5)
C196 N32 1.350(5)
C197 O9 1.217(5)
C197 O10 1.340(5)
C198 O10 1.462(5)
C198 C199 1.497(7)
C198 H19A 0.9900
C198 H19B 0.9900
C199 H19C 0.9800
C199 H19D 0.9800
C199 H19E 0.9800
C200 C205 1.393(6)
C200 C201 1.410(6)
C201 C202 1.381(5)
C201 H201 0.9500
C202 C203 1.390(6)
C202 H202 0.9500
C203 C204 1.380(7)
C203 H203 0.9500
C204 C205 1.394(6)
C204 H204 0.9500
C205 H205 0.9500
C206 C207 1.515(7)
C206 H20A 0.9900
C206 H20B 0.9900
C207 H20C 0.9800
C207 H20D 0.9800
C207 H20E 0.9800
C208 C209 1.500(7)
C208 H20F 0.9900
C208 H20G 0.9900
C209 H20H 0.9800
C209 H20I 0.9800
C209 H20J 0.9800
C210 C211 1.520(6)
C210 H21A 0.9900
C210 H21B 0.9900
C211 H21C 0.9800
C211 H21D 0.9800
C211 H21E 0.9800
C212 C213 1.519(7)
C212 H21F 0.9900
C212 H21G 0.9900
C213 H21H 0.9800
C213 H21I 0.9800
C213 H21J 0.9800
C214 C219 1.395(6)
C214 C215 1.399(6)
C215 C216 1.388(6)
C215 H215 0.9500
C216 C217 1.391(7)
C216 H216 0.9500
C217 C218 1.385(7)
C217 H217 0.9500
C218 C219 1.382(6)
C218 H218 0.9500
C219 H219 0.9500
C220 O13 1.228(4)
C220 O14 1.332(4)
C221 O14 1.453(4)
C221 C222 1.498(5)
C221 H22A 0.9900
C221 H22B 0.9900
C222 H22C 0.9800
C222 H22D 0.9800
C222 H22E 0.9800
C223 O15 1.213(5)
C223 O16 1.349(5)
C224 O16 1.458(5)
C224 C225 1.511(7)
C224 H22F 0.9900
C224 H22G 0.9900
C225 H22H 0.9800
C225 H22I 0.9800
C225 H22J 0.9800
C226 C231 1.391(6)
C226 C227 1.415(6)
C227 C228 1.386(6)
C227 H227 0.9500
C228 C229 1.384(7)
C228 H228 0.9500
C229 C230 1.380(8)
C229 H229 0.9500
C230 C231 1.398(6)
C230 H230 0.9500
C231 H231 0.9500
C232 C233 1.532(6)
C232 H23A 0.9900
C232 H23B 0.9900
C233 H23C 0.9800
C233 H23D 0.9800
C233 H23E 0.9800
C234 C235 1.535(7)
C234 H23F 0.9900
C234 H23G 0.9900
C235 H23H 0.9800
C235 H23I 0.9800
C235 H23J 0.9800
C236 C237 1.506(6)
C236 H23K 0.9900
C236 H23L 0.9900
C237 H23M 0.9800
C237 H23N 0.9800
C237 H23O 0.9800
C238 C239 1.511(6)
C238 H23P 0.9900
C238 H23Q 0.9900
C239 H23R 0.9800
C239 H23S 0.9800
C239 H23T 0.9800
C240 C241 1.357(7)
C240 C245 1.367(7)
C241 C242 1.392(6)
C241 H241 0.9500
C242 C243 1.354(8)
C242 H242 0.9500
C243 C244 1.378(9)
C243 H243 0.9500
C244 C245 1.391(7)
C244 H244 0.9500
C245 H245 0.9500
C246 O11 1.236(5)
C246 O12 1.320(5)
C247 O12 1.437(5)
C247 C248 1.509(6)
C247 H24A 0.9900
C247 H24B 0.9900
C248 H24C 0.9800
C248 H24D 0.9800
C248 H24E 0.9800
N1 Zn1 2.105(3)
N2 Zn1 2.052(3)
N3 Zn1 2.066(3)
N4 Zn1 2.066(3)
N6 H6N 0.8800
N8 H8N 0.8800
N9 Zn2 2.106(3)
N10 Zn2 2.071(3)
N11 Zn2 2.063(3)
N12 Zn2 2.080(3)
N14 H14N 0.8800
N16 H16N 0.8800
N17 Zn3 2.108(3)
N18 Zn3 2.039(3)
N19 Zn3 2.063(3)
N20 Zn3 2.050(3)
N22 H22N 0.8800
N24 H24N 0.8800
N25 Zn4 2.078(3)
N26 Zn4 2.042(3)
N27 Zn4 2.055(3)
N28 Zn4 2.057(3)
N30 H30N 0.8800
N32 H32N 0.8800
O3 Zn1 2.134(2)
O7 Zn2 2.090(3)
O11 Zn3 2.097(3)
O13 Zn4 2.127(3)

loop_
_geom_torsion_atom_site_label_1
_geom_torsion_atom_site_label_2
_geom_torsion_atom_site_label_3
_geom_torsion_atom_site_label_4
_geom_torsion
N1 C1 C2 C3 3.0(4)
C72 C1 C2 C3 -167.5(4)
N1 C1 C2 C122 -173.0(4)
C72 C1 C2 C122 16.5(7)
C1 C2 C3 C4 -3.7(4)
C122 C2 C3 C4 172.3(4)
C1 C2 C3 C73 174.1(4)
C122 C2 C3 C73 -9.9(7)
C2 C3 C4 N1 3.4(4)
C73 C3 C4 N1 -174.5(4)
C2 C3 C4 C5 175.7(4)
C73 C3 C4 C5 -2.3(7)
N1 C4 C5 N2 -5.6(5)
C3 C4 C5 N2 -177.6(4)
N1 C4 C5 C6 165.9(4)
C3 C4 C5 C6 -6.1(8)
N2 C5 C6 C7 0.8(5)
C4 C5 C6 C7 -171.0(4)
C5 C6 C7 C8 1.1(5)
C6 C7 C8 C9 172.8(5)
C6 C7 C8 N2 -2.6(5)
N2 C8 C9 C10 -1.1(7)
C7 C8 C9 C10 -175.9(5)
C8 C9 C10 N3 0.5(7)
C8 C9 C10 C11 -178.1(4)
N3 C10 C11 C12 -0.7(5)
C9 C10 C11 C12 178.0(4)
C10 C11 C12 C13 -0.3(5)
C11 C12 C13 N3 1.2(5)
C11 C12 C13 C14 -173.7(4)
N3 C13 C14 C15 -12.5(7)
C12 C13 C14 C15 161.9(4)
C13 C14 C15 N4 -1.7(6)
C13 C14 C15 C16 -174.3(4)
C14 C15 C16 C17 171.9(4)
N4 C15 C16 C17 -1.7(4)
C14 C15 C16 C79 -8.0(7)
N4 C15 C16 C79 178.4(4)
C15 C16 C17 C18 0.4(4)
C79 C16 C17 C18 -179.7(4)
C15 C16 C17 C81 -176.2(4)
C79 C16 C17 C81 3.7(8)
C16 C17 C18 N4 1.1(5)
C81 C17 C18 N4 177.7(4)
C16 C17 C18 C19 -173.7(4)
C81 C17 C18 C19 3.0(7)
N4 C18 C19 N5 152.0(4)
C17 C18 C19 N5 -33.7(6)
N4 C18 C19 C20 -30.9(6)
C17 C18 C19 C20 143.4(4)
N5 C19 C20 C21 -1.8(5)
C18 C19 C20 C21 -179.1(4)
N5 C19 C20 C83 168.0(4)
C18 C19 C20 C83 -9.3(6)
C19 C20 C21 C22 2.0(4)
C83 C20 C21 C22 -167.6(4)
C19 C20 C21 C85 -179.5(4)
C83 C20 C21 C85 10.9(7)
C20 C21 C22 C23 172.6(4)
C85 C21 C22 C23 -5.9(7)
C20 C21 C22 N5 -1.8(4)
C85 C21 C22 N5 179.7(4)
N5 C22 C23 C24 3.8(7)
C21 C22 C23 C24 -169.9(4)
C22 C23 C24 N6 170.0(4)
C22 C23 C24 C25 -6.1(8)
N6 C24 C25 C26 0.0(5)
C23 C24 C25 C26 176.5(5)
C24 C25 C26 C27 -0.8(5)
C25 C26 C27 N6 1.3(5)
C25 C26 C27 C28 -172.8(5)
N6 C27 C28 C29 0.8(8)
C26 C27 C28 C29 173.9(5)
C27 C28 C29 N7 5.3(8)
C27 C28 C29 C30 -173.4(5)
C28 C29 C30 C31 179.8(5)
N7 C29 C30 C31 1.0(5)
C29 C30 C31 C32 0.2(5)
C30 C31 C32 N7 -1.4(5)
C30 C31 C32 C33 -178.6(4)
N7 C32 C33 N8 -10.1(6)
C31 C32 C33 N8 167.0(4)
N7 C32 C33 C34 173.4(4)
C31 C32 C33 C34 -9.6(8)
N8 C33 C34 C35 0.6(4)
C32 C33 C34 C35 177.4(4)
N8 C33 C34 C87 177.0(3)
C32 C33 C34 C87 -6.2(7)
C33 C34 C35 C36 -1.3(4)
C87 C34 C35 C36 -177.4(4)
C33 C34 C35 C93 -175.9(4)
C87 C34 C35 C93 8.0(7)
C34 C35 C36 N8 1.6(4)
C93 C35 C36 N8 176.0(4)
C34 C35 C36 C37 -170.7(4)
C93 C35 C36 C37 3.6(7)
N8 C36 C37 N9 159.7(4)
C35 C36 C37 N9 -28.8(7)
N8 C36 C37 C38 -30.7(6)
C35 C36 C37 C38 140.9(5)
N9 C37 C38 C39 1.9(5)
C36 C37 C38 C39 -168.6(4)
N9 C37 C38 C96 -173.6(4)
C36 C37 C38 C96 15.9(7)
C37 C38 C39 C40 -2.0(5)
C96 C38 C39 C40 173.6(4)
C37 C38 C39 C99 174.7(4)
C96 C38 C39 C99 -9.7(7)
C38 C39 C40 N9 1.5(5)
C99 C39 C40 N9 -175.5(4)
C38 C39 C40 C41 177.7(5)
C99 C39 C40 C41 0.7(8)
N9 C40 C41 N10 -4.7(6)
C39 C40 C41 N10 179.3(5)
N9 C40 C41 C42 171.6(4)
C39 C40 C41 C42 -4.5(9)
N10 C41 C42 C43 1.1(5)
C40 C41 C42 C43 -175.3(5)
C41 C42 C43 C44 -0.4(5)
C42 C43 C44 C45 175.7(5)
C42 C43 C44 N10 -0.3(5)
N10 C44 C45 C46 -3.2(7)
C43 C44 C45 C46 -178.7(5)
C44 C45 C46 N11 -0.1(7)
C44 C45 C46 C47 -177.9(4)
N11 C46 C47 C48 0.7(5)
C45 C46 C47 C48 178.7(4)
C46 C47 C48 C49 -1.7(5)
C47 C48 C49 N11 2.1(5)
C47 C48 C49 C50 -171.9(4)
N11 C49 C50 C51 -14.7(7)
C48 C49 C50 C51 158.6(4)
C49 C50 C51 N12 0.2(7)
C49 C50 C51 C52 -169.5(4)
C50 C51 C52 C53 169.5(4)
N12 C51 C52 C53 -1.5(5)
C50 C51 C52 C105 -10.4(7)
N12 C51 C52 C105 178.7(4)
C51 C52 C53 C54 0.6(5)
C105 C52 C53 C54 -179.6(4)
C51 C52 C53 C107 -173.4(5)
C105 C52 C53 C107 6.5(8)
C52 C53 C54 N12 0.6(5)
C107 C53 C54 N12 174.4(5)
C52 C53 C54 C55 -175.0(4)
C107 C53 C54 C55 -1.2(8)
N12 C54 C55 N13 159.3(4)
C53 C54 C55 N13 -25.5(7)
N12 C54 C55 C56 -22.8(7)
C53 C54 C55 C56 152.4(5)
N13 C55 C56 C57 -3.2(5)
C54 C55 C56 C57 178.8(5)
N13 C55 C56 C109 170.7(4)
C54 C55 C56 C109 -7.3(8)
C55 C56 C57 C58 3.8(5)
C109 C56 C57 C58 -170.3(4)
C55 C56 C57 C111 -178.3(5)
C109 C56 C57 C111 7.6(9)
C56 C57 C58 C59 171.6(5)
C111 C57 C58 C59 -6.3(9)
C56 C57 C58 N13 -3.4(6)
C111 C57 C58 N13 178.6(5)
N13 C58 C59 C60 -1.7(8)
C57 C58 C59 C60 -176.1(5)
C58 C59 C60 N14 175.4(5)
C58 C59 C60 C61 -6.2(9)
N14 C60 C61 C62 -0.1(5)
C59 C60 C61 C62 -178.7(5)
C60 C61 C62 C63 0.4(5)
C61 C62 C63 N14 -0.4(5)
C61 C62 C63 C64 173.9(4)
N14 C63 C64 C65 3.1(7)
C62 C63 C64 C65 -170.3(4)
C63 C64 C65 N15 -5.2(7)
C63 C64 C65 C66 171.4(4)
C64 C65 C66 C67 -176.0(4)
N15 C65 C66 C67 1.0(5)
C65 C66 C67 C68 -0.4(4)
C66 C67 C68 N15 -0.3(5)
C66 C67 C68 C69 -179.8(4)
N15 C68 C69 N16 1.5(5)
C67 C68 C69 N16 -179.1(4)
N15 C68 C69 C70 -174.8(4)
C67 C68 C69 C70 4.6(7)
N16 C69 C70 C71 -0.3(4)
C68 C69 C70 C71 176.3(4)
N16 C69 C70 C113 178.8(3)
C68 C69 C70 C113 -4.6(7)
C69 C70 C71 C72 0.7(4)
C113 C70 C71 C72 -178.3(4)
C69 C70 C71 C119 -172.6(3)
C113 C70 C71 C119 8.4(6)
C70 C71 C72 N16 -0.9(4)
C119 C71 C72 N16 172.2(3)
C70 C71 C72 C1 -174.5(4)
C119 C71 C72 C1 -1.4(7)
N1 C1 C72 N16 158.7(3)
C2 C1 C72 N16 -31.6(6)
N1 C1 C72 C71 -28.3(6)
C2 C1 C72 C71 141.3(4)
C4 C3 C73 C78 -61.9(6)
C2 C3 C73 C78 120.6(5)
C4 C3 C73 C74 116.0(6)
C2 C3 C73 C74 -61.5(7)
C78 C73 C74 C75 0.8(10)
C3 C73 C74 C75 -177.2(6)
C73 C74 C75 C76 -1.1(12)
C74 C75 C76 C77 0.5(12)
C75 C76 C77 C78 0.5(10)
C74 C73 C78 C77 0.2(8)
C3 C73 C78 C77 178.1(4)
C76 C77 C78 C73 -0.8(8)
C17 C16 C79 C80 100.9(5)
C15 C16 C79 C80 -79.2(6)
C16 C17 C81 C82 105.4(5)
C18 C17 C81 C82 -70.5(6)
C21 C20 C83 C84 109.0(5)
C19 C20 C83 C84 -58.6(5)
C20 C21 C85 C86 65.9(6)
C22 C21 C85 C86 -115.9(5)
C33 C34 C87 C88 -70.1(5)
C35 C34 C87 C88 105.4(5)
C33 C34 C87 C92 106.6(5)
C35 C34 C87 C92 -77.9(5)
C92 C87 C88 C89 -0.4(6)
C34 C87 C88 C89 176.5(4)
C87 C88 C89 C90 1.3(6)
C88 C89 C90 C91 -1.7(7)
C89 C90 C91 C92 1.2(6)
C90 C91 C92 C87 -0.3(6)
C88 C87 C92 C91 -0.1(5)
C34 C87 C92 C91 -176.9(3)
C36 C35 C93 O7 21.3(7)
C34 C35 C93 O7 -165.3(4)
C36 C35 C93 O8 -157.7(4)
C34 C35 C93 O8 15.7(5)
C39 C38 C96 O5 -149.0(4)
C37 C38 C96 O5 25.7(7)
C39 C38 C96 O6 29.5(6)
C37 C38 C96 O6 -155.8(4)
C40 C39 C99 C100 111.0(5)
C38 C39 C99 C100 -65.3(6)
C40 C39 C99 C104 -67.0(6)
C38 C39 C99 C104 116.8(5)
C104 C99 C100 C101 1.3(7)
C39 C99 C100 C101 -176.7(4)
C99 C100 C101 C102 0.0(7)
C100 C101 C102 C103 -0.8(7)
C101 C102 C103 C104 0.2(8)
C100 C99 C104 C103 -1.8(7)
C39 C99 C104 C103 176.2(4)
C102 C103 C104 C99 1.1(7)
C53 C52 C105 C106 89.3(6)
C51 C52 C105 C106 -90.8(6)
C52 C53 C107 C108 90.2(7)
C54 C53 C107 C108 -82.4(7)
C57 C56 C109 C110 106.5(6)
C55 C56 C109 C110 -66.2(6)
C56 C57 C111 C112 -69.1(8)
C58 C57 C111 C112 108.4(6)
C69 C70 C113 C118 101.7(5)
C71 C70 C113 C118 -79.3(5)
C69 C70 C113 C114 -73.4(5)
C71 C70 C113 C114 105.5(5)
C118 C113 C114 C115 2.4(6)
C70 C113 C114 C115 177.7(4)
C113 C114 C115 C116 0.6(7)
C114 C115 C116 C117 -2.5(7)
C115 C116 C117 C118 1.4(6)
C114 C113 C118 C117 -3.5(6)
C70 C113 C118 C117 -178.7(3)
C116 C117 C118 C113 1.7(6)
C70 C71 C119 O3 -163.4(4)
C72 C71 C119 O3 24.7(6)
C70 C71 C119 O4 18.2(5)
C72 C71 C119 O4 -153.7(4)
C3 C2 C122 O1 -146.8(4)
C1 C2 C122 O1 28.3(7)
C3 C2 C122 O2 30.7(6)
C1 C2 C122 O2 -154.2(4)
N17 C125 C126 C127 -0.2(5)
C196 C125 C126 C127 -176.8(4)
N17 C125 C126 C197 174.2(4)
C196 C125 C126 C197 -2.3(7)
C125 C126 C127 C128 1.2(4)
C197 C126 C127 C128 -173.3(4)
C125 C126 C127 C200 -164.4(4)
C197 C126 C127 C200 21.1(7)
C126 C127 C128 N17 -1.8(4)
C200 C127 C128 N17 165.9(3)
C126 C127 C128 C129 170.4(4)
C200 C127 C128 C129 -22.0(7)
N17 C128 C129 N18 -6.6(5)
C127 C128 C129 N18 -178.6(4)
N17 C128 C129 C130 163.5(4)
C127 C128 C129 C130 -8.5(8)
N18 C129 C130 C131 2.7(4)
C128 C129 C130 C131 -167.7(4)
C129 C130 C131 C132 -0.7(4)
C130 C131 C132 C133 175.4(4)
C130 C131 C132 N18 -1.4(4)
N18 C132 C133 C134 -5.8(6)
C131 C132 C133 C134 177.8(4)
C132 C133 C134 N19 0.8(6)
C132 C133 C134 C135 -173.1(4)
N19 C134 C135 C136 -0.6(5)
C133 C134 C135 C136 174.1(4)
C134 C135 C136 C137 -0.4(5)
C135 C136 C137 N19 1.2(5)
C135 C136 C137 C138 -172.3(4)
N19 C137 C138 C139 -8.6(6)
C136 C137 C138 C139 164.1(4)
C137 C138 C139 N20 -1.2(6)
C137 C138 C139 C140 -175.7(4)
C138 C139 C140 C141 175.7(4)
N20 C139 C140 C141 0.4(4)
C138 C139 C140 C206 -2.8(6)
N20 C139 C140 C206 -178.1(4)
C139 C140 C141 C142 -0.9(4)
C206 C140 C141 C142 177.6(4)
C139 C140 C141 C208 -177.9(4)
C206 C140 C141 C208 0.5(7)
C140 C141 C142 N20 1.1(5)
C208 C141 C142 N20 178.2(4)
C140 C141 C142 C143 -175.3(4)
C208 C141 C142 C143 1.8(7)
N20 C142 C143 N21 148.9(4)
C141 C142 C143 N21 -35.0(6)
N20 C142 C143 C144 -34.9(6)
C141 C142 C143 C144 141.2(4)
N21 C143 C144 C145 -1.2(5)
C142 C143 C144 C145 -177.6(4)
N21 C143 C144 C210 173.0(4)
C142 C143 C144 C210 -3.5(7)
C143 C144 C145 C146 0.7(4)
C210 C144 C145 C146 -173.4(4)
C143 C144 C145 C212 179.1(4)
C210 C144 C145 C212 5.1(7)
C144 C145 C146 C147 176.0(4)
C212 C145 C146 C147 -2.6(7)
C144 C145 C146 N21 0.0(5)
C212 C145 C146 N21 -178.6(4)
N21 C146 C147 C148 2.8(7)
C145 C146 C147 C148 -172.7(4)
C146 C147 C148 N22 175.0(4)
C146 C147 C148 C149 -4.5(8)
N22 C148 C149 C150 -0.6(5)
C147 C148 C149 C150 179.0(4)
C148 C149 C150 C151 0.4(5)
C149 C150 C151 N22 -0.1(5)
C149 C150 C151 C152 -177.2(4)
N22 C151 C152 C153 -1.9(7)
C150 C151 C152 C153 174.9(5)
C151 C152 C153 N23 1.8(8)
C151 C152 C153 C154 -175.9(5)
C152 C153 C154 C155 178.5(5)
N23 C153 C154 C155 0.5(6)
C153 C154 C155 C156 0.4(6)
C154 C155 C156 N23 -1.2(6)
C154 C155 C156 C157 178.1(5)
N23 C156 C157 N24 -0.1(6)
C155 C156 C157 N24 -179.4(4)
N23 C156 C157 C158 -175.8(4)
C155 C156 C157 C158 4.9(8)
N24 C157 C158 C159 0.6(4)
C156 C157 C158 C159 176.6(5)
N24 C157 C158 C214 179.6(4)
C156 C157 C158 C214 -4.5(7)
C157 C158 C159 C160 -0.7(4)
C214 C158 C159 C160 -179.6(4)
C157 C158 C159 C220 -175.7(4)
C214 C158 C159 C220 5.4(7)
C158 C159 C160 N24 0.5(4)
C220 C159 C160 N24 175.3(4)
C158 C159 C160 C161 -173.0(4)
C220 C159 C160 C161 1.8(7)
N24 C160 C161 N25 156.1(4)
C159 C160 C161 N25 -30.9(7)
N24 C160 C161 C162 -34.4(6)
C159 C160 C161 C162 138.6(4)
N25 C161 C162 C163 0.2(4)
C160 C161 C162 C163 -170.3(4)
N25 C161 C162 C223 -176.3(3)
C160 C161 C162 C223 13.3(6)
C161 C162 C163 C164 -1.1(4)
C223 C162 C163 C164 175.2(4)
C161 C162 C163 C226 176.8(4)
C223 C162 C163 C226 -6.8(7)
C162 C163 C164 N25 1.7(4)
C226 C163 C164 N25 -176.4(3)
C162 C163 C164 C165 172.3(4)
C226 C163 C164 C165 -5.8(7)
N25 C164 C165 N26 -2.4(5)
C163 C164 C165 N26 -172.6(4)
N25 C164 C165 C166 171.3(4)
C163 C164 C165 C166 1.0(8)
N26 C165 C166 C167 1.8(5)
C164 C165 C166 C167 -172.2(4)
C165 C166 C167 C168 0.1(5)
C166 C167 C168 C169 174.4(4)
C166 C167 C168 N26 -1.8(5)
N26 C168 C169 C170 -3.0(6)
C167 C168 C169 C170 -178.8(4)
C168 C169 C170 N27 0.3(6)
C168 C169 C170 C171 -177.0(4)
N27 C170 C171 C172 0.9(5)
C169 C170 C171 C172 178.5(4)
C170 C171 C172 C173 -1.7(4)
C171 C172 C173 N27 2.1(5)
C171 C172 C173 C174 -171.6(4)
N27 C173 C174 C175 -13.4(6)
C172 C173 C174 C175 159.7(4)
C173 C174 C175 N28 -1.5(6)
C173 C174 C175 C176 -170.4(4)
N28 C175 C176 C177 -2.0(4)
C174 C175 C176 C177 168.2(4)
N28 C175 C176 C232 178.3(4)
C174 C175 C176 C232 -11.4(6)
C175 C176 C177 C178 1.3(4)
C232 C176 C177 C178 -179.1(4)
C175 C176 C177 C234 -173.2(4)
C232 C176 C177 C234 6.4(7)
C176 C177 C178 N28 -0.1(4)
C234 C177 C178 N28 174.4(4)
C176 C177 C178 C179 -177.4(4)
C234 C177 C178 C179 -3.0(7)
N28 C178 C179 N29 150.9(4)
C177 C178 C179 N29 -32.0(6)
N28 C178 C179 C180 -29.2(6)
C177 C178 C179 C180 147.9(4)
N29 C179 C180 C181 -2.8(5)
C178 C179 C180 C181 177.3(4)
N29 C179 C180 C236 168.6(4)
C178 C179 C180 C236 -11.3(7)
C179 C180 C181 C182 2.3(4)
C236 C180 C181 C182 -169.1(4)
C179 C180 C181 C238 179.7(4)
C236 C180 C181 C238 8.3(7)
C180 C181 C182 C183 175.3(4)
C238 C181 C182 C183 -2.2(7)
C180 C181 C182 N29 -1.4(5)
C238 C181 C182 N29 -178.8(4)
N29 C182 C183 C184 3.6(7)
C181 C182 C183 C184 -172.6(4)
C182 C183 C184 N30 175.6(4)
C182 C183 C184 C185 -2.5(8)
N30 C184 C185 C186 -1.4(5)
C183 C184 C185 C186 176.9(5)
C184 C185 C186 C187 1.4(5)
C185 C186 C187 N30 -0.9(5)
C185 C186 C187 C188 176.0(4)
N30 C187 C188 C189 4.5(7)
C186 C187 C188 C189 -171.9(4)
C187 C188 C189 N31 -3.8(7)
C187 C188 C189 C190 174.1(4)
C188 C189 C190 C191 -177.7(4)
N31 C189 C190 C191 0.4(5)
C189 C190 C191 C192 0.6(5)
C190 C191 C192 N31 -1.4(5)
C190 C191 C192 C193 -179.7(4)
N31 C192 C193 N32 2.5(6)
C191 C192 C193 N32 -179.3(4)
N31 C192 C193 C194 -175.7(4)
C191 C192 C193 C194 2.5(8)
N32 C193 C194 C195 -1.0(5)
C192 C193 C194 C195 177.3(4)
N32 C193 C194 C240 177.3(4)
C192 C193 C194 C240 -4.4(8)
C193 C194 C195 C196 0.7(5)
C240 C194 C195 C196 -177.5(4)
C193 C194 C195 C246 -169.8(4)
C240 C194 C195 C246 11.9(7)
C194 C195 C196 N32 -0.2(5)
C246 C195 C196 N32 169.7(4)
C194 C195 C196 C125 -177.5(4)
C246 C195 C196 C125 -7.7(8)
N17 C125 C196 N32 162.3(4)
C126 C125 C196 N32 -21.5(7)
N17 C125 C196 C195 -20.7(7)
C126 C125 C196 C195 155.6(5)
C127 C126 C197 O9 -144.3(4)
C125 C126 C197 O9 42.3(7)
C127 C126 C197 O10 36.4(6)
C125 C126 C197 O10 -137.0(4)
C128 C127 C200 C205 135.5(4)
C126 C127 C200 C205 -60.8(6)
C128 C127 C200 C201 -43.3(5)
C126 C127 C200 C201 120.3(5)
C205 C200 C201 C202 1.7(6)
C127 C200 C201 C202 -179.3(3)
C200 C201 C202 C203 0.4(6)
C201 C202 C203 C204 -1.9(6)
C202 C203 C204 C205 1.4(7)
C201 C200 C205 C204 -2.2(6)
C127 C200 C205 C204 178.9(4)
C203 C204 C205 C200 0.7(7)
C141 C140 C206 C207 97.4(5)
C139 C140 C206 C207 -84.3(5)
C140 C141 C208 C209 109.2(5)
C142 C141 C208 C209 -67.3(6)
C145 C144 C210 C211 100.0(5)
C143 C144 C210 C211 -72.9(5)
C144 C145 C212 C213 -55.2(6)
C146 C145 C212 C213 123.0(5)
C157 C158 C214 C219 103.8(5)
C159 C158 C214 C219 -77.5(5)
C157 C158 C214 C215 -73.2(5)
C159 C158 C214 C215 105.5(5)
C219 C214 C215 C216 0.1(6)
C158 C214 C215 C216 177.3(4)
C214 C215 C216 C217 0.6(6)
C215 C216 C217 C218 -0.7(7)
C216 C217 C218 C219 0.1(7)
C217 C218 C219 C214 0.6(6)
C215 C214 C219 C218 -0.7(6)
C158 C214 C219 C218 -177.8(4)
C160 C159 C220 O13 15.8(7)
C158 C159 C220 O13 -170.3(4)
C160 C159 C220 O14 -162.1(4)
C158 C159 C220 O14 11.8(5)
C163 C162 C223 O15 -137.3(4)
C161 C162 C223 O15 38.4(6)
C163 C162 C223 O16 41.7(5)
C161 C162 C223 O16 -142.6(4)
C164 C163 C226 C231 -58.5(5)
C162 C163 C226 C231 123.9(5)
C164 C163 C226 C227 116.6(5)
C162 C163 C226 C227 -61.1(5)
C231 C226 C227 C228 -0.6(6)
C163 C226 C227 C228 -175.8(4)
C226 C227 C228 C229 -0.4(6)
C227 C228 C229 C230 1.3(7)
C228 C229 C230 C231 -1.1(7)
C227 C226 C231 C230 0.8(6)
C163 C226 C231 C230 176.0(4)
C229 C230 C231 C226 0.0(7)
C177 C176 C232 C233 103.9(5)
C175 C176 C232 C233 -76.6(5)
C176 C177 C234 C235 81.6(5)
C178 C177 C234 C235 -91.7(5)
C181 C180 C236 C237 77.4(5)
C179 C180 C236 C237 -92.2(5)
C180 C181 C238 C239 120.2(5)
C182 C181 C238 C239 -62.9(6)
C193 C194 C240 C241 75.5(6)
C195 C194 C240 C241 -106.5(5)
C193 C194 C240 C245 -103.5(6)
C195 C194 C240 C245 74.4(7)
C245 C240 C241 C242 -2.4(8)
C194 C240 C241 C242 178.6(4)
C240 C241 C242 C243 1.7(8)
C241 C242 C243 C244 0.2(10)
C242 C243 C244 C245 -1.3(13)
C241 C240 C245 C244 1.2(10)
C194 C240 C245 C244 -179.7(7)
C243 C244 C245 C240 0.6(13)
C196 C195 C246 O11 20.2(8)
C194 C195 C246 O11 -171.3(4)
C196 C195 C246 O12 -156.1(4)
C194 C195 C246 O12 12.4(6)
C2 C1 N1 C4 -0.9(4)
C72 C1 N1 C4 170.5(3)
C2 C1 N1 Zn1 175.5(3)
C72 C1 N1 Zn1 -13.1(6)
C3 C4 N1 C1 -1.6(4)
C5 C4 N1 C1 -175.5(3)
C3 C4 N1 Zn1 -178.9(3)
C5 C4 N1 Zn1 7.2(4)
C4 C5 N2 C8 170.9(3)
C6 C5 N2 C8 -2.5(5)
C4 C5 N2 Zn1 1.2(4)
C6 C5 N2 Zn1 -172.2(3)
C9 C8 N2 C5 -172.8(4)
C7 C8 N2 C5 3.1(5)
C9 C8 N2 Zn1 -5.3(6)
C7 C8 N2 Zn1 170.7(3)
C11 C10 N3 C13 1.5(5)
C9 C10 N3 C13 -177.3(4)
C11 C10 N3 Zn1 -175.0(3)
C9 C10 N3 Zn1 6.2(6)
C14 C13 N3 C10 173.6(4)
C12 C13 N3 C10 -1.7(5)
C14 C13 N3 Zn1 -9.6(5)
C12 C13 N3 Zn1 175.1(3)
C17 C18 N4 C15 -2.1(4)
C19 C18 N4 C15 172.9(3)
C17 C18 N4 Zn1 148.0(3)
C19 C18 N4 Zn1 -37.0(5)
C14 C15 N4 C18 -171.4(4)
C16 C15 N4 C18 2.3(4)
C14 C15 N4 Zn1 33.5(5)
C16 C15 N4 Zn1 -152.8(3)
C18 C19 N5 C22 178.2(3)
C20 C19 N5 C22 0.7(4)
C23 C22 N5 C19 -174.0(4)
C21 C22 N5 C19 0.6(4)
C26 C27 N6 C24 -1.3(5)
C28 C27 N6 C24 173.1(4)
C25 C24 N6 C27 0.8(5)
C23 C24 N6 C27 -176.2(4)
C33 C32 N7 C29 179.5(4)
C31 C32 N7 C29 2.0(5)
C28 C29 N7 C32 179.3(4)
C30 C29 N7 C32 -1.8(5)
C35 C36 N8 C33 -1.3(5)
C37 C36 N8 C33 172.4(4)
C34 C33 N8 C36 0.4(5)
C32 C33 N8 C36 -177.0(4)
C38 C37 N9 C40 -1.0(5)
C36 C37 N9 C40 170.6(4)
C38 C37 N9 Zn2 171.9(3)
C36 C37 N9 Zn2 -16.5(6)
C39 C40 N9 C37 -0.3(5)
C41 C40 N9 C37 -177.4(4)
C39 C40 N9 Zn2 -174.9(3)
C41 C40 N9 Zn2 8.0(5)
C40 C41 N10 C44 175.9(4)
C42 C41 N10 C44 -1.2(5)
C40 C41 N10 Zn2 -1.0(5)
C42 C41 N10 Zn2 -178.2(3)
C45 C44 N10 C41 -175.5(4)
C43 C44 N10 C41 0.9(5)
C45 C44 N10 Zn2 0.9(7)
C43 C44 N10 Zn2 177.2(3)
C50 C49 N11 C46 172.7(4)
C48 C49 N11 C46 -1.7(5)
C50 C49 N11 Zn2 -10.3(5)
C48 C49 N11 Zn2 175.3(3)
C45 C46 N11 C49 -177.4(4)
C47 C46 N11 C49 0.7(5)
C45 C46 N11 Zn2 5.9(6)
C47 C46 N11 Zn2 -176.0(3)
C53 C54 N12 C51 -1.5(5)
C55 C54 N12 C51 174.4(4)
C53 C54 N12 Zn2 149.3(3)
C55 C54 N12 Zn2 -34.8(6)
C50 C51 N12 C54 -169.2(4)
C52 C51 N12 C54 1.8(4)
C50 C51 N12 Zn2 34.2(5)
C52 C51 N12 Zn2 -154.7(3)
C54 C55 N13 C58 179.2(4)
C56 C55 N13 C58 1.0(5)
C59 C58 N13 C55 -173.7(5)
C57 C58 N13 C55 1.4(5)
C62 C63 N14 C60 0.3(5)
C64 C63 N14 C60 -174.3(4)
C61 C60 N14 C63 -0.1(5)
C59 C60 N14 C63 178.7(4)
C69 C68 N15 C65 -179.6(3)
C67 C68 N15 C65 0.9(4)
C64 C65 N15 C68 175.9(4)
C66 C65 N15 C68 -1.1(4)
C71 C72 N16 C69 0.7(4)
C1 C72 N16 C69 175.3(3)
C70 C69 N16 C72 -0.2(4)
C68 C69 N16 C72 -177.5(3)
C126 C125 N17 C128 -0.8(5)
C196 C125 N17 C128 176.1(4)
C126 C125 N17 Zn3 171.5(3)
C196 C125 N17 Zn3 -11.5(6)
C127 C128 N17 C125 1.7(5)
C129 C128 N17 C125 -172.0(3)
C127 C128 N17 Zn3 -172.9(3)
C129 C128 N17 Zn3 13.4(4)
C128 C129 N18 C132 168.7(3)
C130 C129 N18 C132 -3.7(4)
C128 C129 N18 Zn3 -4.0(4)
C130 C129 N18 Zn3 -176.4(2)
C133 C132 N18 C129 -174.0(4)
C131 C132 N18 C129 3.2(4)
C133 C132 N18 Zn3 -2.9(6)
C131 C132 N18 Zn3 174.3(3)
C133 C134 N19 C137 -173.4(4)
C135 C134 N19 C137 1.3(4)
C133 C134 N19 Zn3 12.8(5)
C135 C134 N19 Zn3 -172.5(3)
C138 C137 N19 C134 172.3(3)
C136 C137 N19 C134 -1.6(4)
C138 C137 N19 Zn3 -13.4(5)
C136 C137 N19 Zn3 172.8(3)
C141 C142 N20 C139 -0.8(4)
C143 C142 N20 C139 175.7(4)
C141 C142 N20 Zn3 150.0(3)
C143 C142 N20 Zn3 -33.4(6)
C138 C139 N20 C142 -175.0(4)
C140 C139 N20 C142 0.3(4)
C138 C139 N20 Zn3 29.8(5)
C140 C139 N20 Zn3 -154.9(2)
C142 C143 N21 C146 177.9(4)
C144 C143 N21 C146 1.2(5)
C147 C146 N21 C143 -176.9(4)
C145 C146 N21 C143 -0.7(5)
C150 C151 N22 C148 -0.3(5)
C152 C151 N22 C148 177.0(4)
C149 C148 N22 C151 0.6(5)
C147 C148 N22 C151 -179.1(4)
C157 C156 N23 C153 -177.8(4)
C155 C156 N23 C153 1.6(5)
C152 C153 N23 C156 -179.4(4)
C154 C153 N23 C156 -1.3(5)
C159 C160 N24 C157 -0.1(4)
C161 C160 N24 C157 174.6(3)
C158 C157 N24 C160 -0.3(5)
C156 C157 N24 C160 -177.1(4)
C162 C161 N25 C164 0.9(4)
C160 C161 N25 C164 172.2(3)
C162 C161 N25 Zn4 -178.1(3)
C160 C161 N25 Zn4 -6.8(6)
C163 C164 N25 C161 -1.6(4)
C165 C164 N25 C161 -174.2(3)
C163 C164 N25 Zn4 177.7(2)
C165 C164 N25 Zn4 5.0(4)
C164 C165 N26 C168 172.3(3)
C166 C165 N26 C168 -2.9(4)
C164 C165 N26 Zn4 -1.6(4)
C166 C165 N26 Zn4 -176.8(3)
C169 C168 N26 C165 -173.7(4)
C167 C168 N26 C165 2.9(4)
C169 C168 N26 Zn4 -1.2(6)
C167 C168 N26 Zn4 175.5(3)
C171 C170 N27 C173 0.4(4)
C169 C170 N27 C173 -177.2(4)
C171 C170 N27 Zn4 -175.8(3)
C169 C170 N27 Zn4 6.5(6)
C174 C173 N27 C170 172.6(4)
C172 C173 N27 C170 -1.6(4)
C174 C173 N27 Zn4 -10.9(5)
C172 C173 N27 Zn4 175.0(3)
C177 C178 N28 C175 -1.2(4)
C179 C178 N28 C175 176.3(3)
C177 C178 N28 Zn4 149.3(3)
C179 C178 N28 Zn4 -33.1(5)
C174 C175 N28 C178 -168.5(4)
C176 C175 N28 C178 2.0(4)
C174 C175 N28 Zn4 36.0(5)
C176 C175 N28 Zn4 -153.5(2)
C178 C179 N29 C182 -178.2(3)
C180 C179 N29 C182 1.9(4)
C183 C182 N29 C179 -177.1(4)
C181 C182 N29 C179 -0.4(4)
C186 C187 N30 C184 0.1(5)
C188 C187 N30 C184 -177.0(4)
C185 C184 N30 C187 0.8(5)
C183 C184 N30 C187 -177.7(4)
C193 C192 N31 C189 -180.0(4)
C191 C192 N31 C189 1.6(4)
C188 C189 N31 C192 177.0(4)
C190 C189 N31 C192 -1.2(4)
C195 C196 N32 C193 -0.5(5)
C125 C196 N32 C193 177.4(4)
C194 C193 N32 C196 0.9(5)
C192 C193 N32 C196 -177.7(4)
O1 C122 O2 C123 -0.3(6)
C2 C122 O2 C123 -177.9(4)
C124 C123 O2 C122 169.6(4)
O4 C119 O3 Zn1 -156.0(3)
C71 C119 O3 Zn1 25.7(6)
O3 C119 O4 C120 1.9(6)
C71 C119 O4 C120 -179.6(4)
C121 C120 O4 C119 174.6(5)
O5 C96 O6 C97 0.3(6)
C38 C96 O6 C97 -178.2(3)
C98 C97 O6 C96 171.3(4)
O8 C93 O7 Zn2 -155.2(3)
C35 C93 O7 Zn2 25.8(6)
O7 C93 O8 C94 3.2(5)
C35 C93 O8 C94 -177.6(3)
C95 C94 O8 C93 171.5(4)
O9 C197 O10 C198 -4.2(5)
C126 C197 O10 C198 175.1(3)
C199 C198 O10 C197 171.7(4)
O12 C246 O11 Zn3 -150.3(3)
C195 C246 O11 Zn3 33.7(6)
O11 C246 O12 C247 5.7(6)
C195 C246 O12 C247 -177.6(4)
C248 C247 O12 C246 170.7(4)
O14 C220 O13 Zn4 -146.8(3)
C159 C220 O13 Zn4 35.4(6)
O13 C220 O14 C221 2.5(5)
C159 C220 O14 C221 -179.4(3)
C222 C221 O14 C220 176.2(3)
O15 C223 O16 C224 -3.0(5)
C162 C223 O16 C224 178.0(3)
C225 C224 O16 C223 -169.7(4)
